data_4023718
loop_
_publ_author_name
'Tao Han'
'Chuan-Feng Chen'

_publ_section_title
;
 Efficient Potassium-Ion-Templated Synthesis and Controlled
 Destruction of [2]Rotaxanes Based on Cascade Complexes
;
_journal_name_full 'Journal of Organic Chemistry'
_journal_page_first 7735
_journal_page_last 7742
_journal_paper_doi 10.1021/jo801522f
_journal_volume 73
_journal_year 2008
_chemical_formula_moiety 'C111.50 H136.25 F12 K2 N14.75 O22 P2'
_chemical_formula_sum 'C111.5 H136.25 F12 K2 N14.75 O22 P2'
_chemical_formula_weight 2403.24
_chemical_name_systematic
; 
 ? 
;
_space_group_IT_number 2
_symmetry_cell_setting triclinic
_symmetry_space_group_name_Hall '-P 1'
_symmetry_space_group_name_H-M 'P -1'
_atom_sites_solution_hydrogens geom
_atom_sites_solution_primary direct
_atom_sites_solution_secondary difmap
_audit_creation_method SHELXL-97
_cell_angle_alpha 88.545(6)
_cell_angle_beta 87.286(6)
_cell_angle_gamma 66.908(6)
_cell_formula_units_Z 2
_cell_length_a 14.386(3)
_cell_length_b 14.858(4)
_cell_length_c 29.807(8)
_cell_measurement_reflns_used 10951
_cell_measurement_temperature 113(2)
_cell_measurement_theta_max 27.9
_cell_measurement_theta_min 1.6
_cell_volume 5854(3)
_computing_cell_refinement CrystalClear
_computing_data_collection CrystalClear
_computing_data_reduction CrystalClear
_computing_publication_material 'CrystalStructure 3.7.0'
_computing_structure_refinement 'SHELXL-97 (Sheldrick, 1997)'
_computing_structure_solution 'SHELXS-97 (Sheldrick, 1990)'
_diffrn_ambient_temperature 113(2)
_diffrn_detector_area_resol_mean 7.31
_diffrn_measured_fraction_theta_full 0.976
_diffrn_measured_fraction_theta_max 0.976
_diffrn_measurement_device_type 'Rigaku Saturn'
_diffrn_measurement_method \w
_diffrn_radiation_monochromator confocal
_diffrn_radiation_source 'rotating anode'
_diffrn_radiation_type MoK\a
_diffrn_radiation_wavelength 0.71070
_diffrn_reflns_av_R_equivalents 0.0476
_diffrn_reflns_av_sigmaI/netI 0.1291
_diffrn_reflns_limit_h_max 17
_diffrn_reflns_limit_h_min -17
_diffrn_reflns_limit_k_max 17
_diffrn_reflns_limit_k_min -17
_diffrn_reflns_limit_l_max 35
_diffrn_reflns_limit_l_min -35
_diffrn_reflns_number 43940
_diffrn_reflns_theta_full 25.00
_diffrn_reflns_theta_max 25.00
_diffrn_reflns_theta_min 1.63
_diffrn_standards_decay_% 0
_diffrn_standards_interval_count 0
_diffrn_standards_interval_time 0
_diffrn_standards_number 0
_exptl_absorpt_coefficient_mu 0.202
_exptl_absorpt_correction_T_max 0.9801
_exptl_absorpt_correction_T_min 0.9531
_exptl_absorpt_correction_type multi-scan
_exptl_absorpt_process_details Crystalclear
_exptl_crystal_colour yellow
_exptl_crystal_density_diffrn 1.363
_exptl_crystal_density_method 'not measured'
_exptl_crystal_description platelet
_exptl_crystal_F_000 2521
_exptl_crystal_size_max 0.24
_exptl_crystal_size_mid 0.20
_exptl_crystal_size_min 0.10
_refine_diff_density_max 1.847
_refine_diff_density_min -0.873
_refine_diff_density_rms 0.076
_refine_ls_extinction_method none
_refine_ls_goodness_of_fit_ref 1.058
_refine_ls_hydrogen_treatment constr
_refine_ls_matrix_type full
_refine_ls_number_parameters 1651
_refine_ls_number_reflns 20129
_refine_ls_number_restraints 320
_refine_ls_restrained_S_all 1.081
_refine_ls_R_factor_all 0.0982
_refine_ls_R_factor_gt 0.0795
_refine_ls_shift/su_max 0.003
_refine_ls_shift/su_mean 0.000
_refine_ls_structure_factor_coef Fsqd
_refine_ls_weighting_details 'calc w=1/[\s^2^(Fo^2^)+(0.1042P)^2^+8.7464P] where P=(Fo^2^+2Fc^2^)/3'
_refine_ls_weighting_scheme calc
_refine_ls_wR_factor_gt 0.2042
_refine_ls_wR_factor_ref 0.2193
_reflns_number_gt 15834
_reflns_number_total 20129
_reflns_threshold_expression >2sigma(I)
_cod_data_source_file jo801522f_si_003.cif
_cod_data_source_block shelxl
_cod_original_formula_sum 'C111.50 H136.25 F12 K2 N14.75 O22 P2'
_cod_database_code 4023718

loop_
_symmetry_equiv_pos_as_xyz
'x, y, z'
'-x, -y, -z'

loop_
_atom_site_label
_atom_site_type_symbol
_atom_site_fract_x
_atom_site_fract_y
_atom_site_fract_z
_atom_site_U_iso_or_equiv
_atom_site_adp_type
_atom_site_occupancy
_atom_site_symmetry_multiplicity
_atom_site_calc_flag
_atom_site_refinement_flags
_atom_site_disorder_assembly
_atom_site_disorder_group
K1 K 0.24328(6) 0.28057(6) 0.43222(3) 0.02533(19) Uani 1 1 d . A .
K2 K 0.47621(7) -0.10304(6) 0.12130(3) 0.0321(2) Uani 1 1 d . . .
P1 P 0.78450(9) 0.24313(8) 0.50145(4) 0.0380(3) Uani 1 1 d . . .
F1 F 0.7436(2) 0.1764(2) 0.47423(11) 0.0639(8) Uani 1 1 d . . .
F2 F 0.7697(2) 0.3157(2) 0.46006(10) 0.0645(8) Uani 1 1 d . . .
F3 F 0.6733(2) 0.3055(2) 0.52080(11) 0.0641(8) Uani 1 1 d . . .
F4 F 0.8025(2) 0.1698(2) 0.54390(10) 0.0597(8) Uani 1 1 d . . .
F5 F 0.8971(2) 0.18008(19) 0.48318(9) 0.0532(7) Uani 1 1 d . . .
F6 F 0.8267(2) 0.3083(2) 0.52952(9) 0.0521(7) Uani 1 1 d . . .
P2 P 0.58321(16) 0.59307(13) 0.91407(5) 0.0738(5) Uani 1 1 d . . .
F7 F 0.5806(5) 0.5297(4) 0.95695(14) 0.150(2) Uani 1 1 d . . .
F8 F 0.5213(5) 0.6888(4) 0.94068(14) 0.137(2) Uani 1 1 d . . .
F9 F 0.6867(4) 0.5999(3) 0.92915(14) 0.1105(15) Uani 1 1 d . . .
F10 F 0.6476(3) 0.4968(2) 0.88745(13) 0.0847(11) Uani 1 1 d . . .
F11 F 0.4824(3) 0.5872(3) 0.89571(14) 0.0891(12) Uani 1 1 d . . .
F12 F 0.5863(2) 0.6584(2) 0.87101(9) 0.0593(8) Uani 1 1 d . . .
C1 C 0.1021(3) 0.3706(3) 0.19552(12) 0.0285(8) Uani 1 1 d . . .
C2 C 0.0992(3) 0.3561(3) 0.24678(12) 0.0255(8) Uani 1 1 d . . .
C3 C 0.1418(3) 0.3962(3) 0.27708(12) 0.0254(8) Uani 1 1 d . . .
H3A H 0.1787 0.4339 0.2667 0.030 Uiso 1 1 calc R . .
C4 C 0.1303(3) 0.3809(3) 0.32275(12) 0.0255(8) Uani 1 1 d . . .
C5 C 0.0763(3) 0.3254(3) 0.33763(12) 0.0255(8) Uani 1 1 d . A .
C6 C 0.0337(3) 0.2849(3) 0.30734(12) 0.0249(8) Uani 1 1 d . . .
H6A H -0.0037 0.2477 0.3178 0.030 Uiso 1 1 calc R . .
C7 C 0.0460(3) 0.2993(3) 0.26151(12) 0.0266(8) Uani 1 1 d . . .
C8 C 0.0028(3) 0.2611(3) 0.22395(12) 0.0281(8) Uani 1 1 d . . .
C9 C 0.0928(3) 0.2091(3) 0.19126(12) 0.0275(8) Uani 1 1 d . . .
C10 C 0.1218(3) 0.1152(3) 0.17456(13) 0.0299(8) Uani 1 1 d . B .
H10A H 0.0857 0.0760 0.1839 0.036 Uiso 1 1 calc R . .
C11 C 0.2035(3) 0.0788(3) 0.14432(13) 0.0305(9) Uani 1 1 d . . .
C12 C 0.2567(3) 0.1362(3) 0.12999(12) 0.0292(8) Uani 1 1 d . B .
C13 C 0.2270(3) 0.2309(3) 0.14640(12) 0.0297(8) Uani 1 1 d . . .
H13A H 0.2629 0.2703 0.1370 0.036 Uiso 1 1 calc R B .
C14 C 0.1450(3) 0.2670(3) 0.17648(12) 0.0275(8) Uani 1 1 d . B .
C15 C -0.0097(3) 0.4121(3) 0.18343(12) 0.0305(9) Uani 1 1 d . . .
C16 C -0.0594(4) 0.4979(3) 0.15965(14) 0.0401(10) Uani 1 1 d . . .
H16A H -0.0247 0.5383 0.1500 0.048 Uiso 1 1 calc R . .
C17 C -0.1607(4) 0.5245(3) 0.14995(15) 0.0491(12) Uani 1 1 d . . .
H17A H -0.1951 0.5831 0.1336 0.059 Uiso 1 1 calc R . .
C18 C -0.2111(4) 0.4663(3) 0.16386(15) 0.0470(12) Uani 1 1 d . . .
H18A H -0.2796 0.4845 0.1566 0.056 Uiso 1 1 calc R . .
C19 C -0.1625(3) 0.3806(3) 0.18869(13) 0.0371(10) Uani 1 1 d . . .
H19A H -0.1980 0.3413 0.1988 0.045 Uiso 1 1 calc R . .
C20 C -0.0627(3) 0.3543(3) 0.19816(12) 0.0318(9) Uani 1 1 d . . .
C21 C 0.1598(3) 0.4326(3) 0.17915(13) 0.0341(9) Uani 1 1 d . . .
H21A H 0.2301 0.4014 0.1881 0.051 Uiso 1 1 calc R . .
H21B H 0.1282 0.4978 0.1925 0.051 Uiso 1 1 calc R . .
H21C H 0.1582 0.4384 0.1463 0.051 Uiso 1 1 calc R . .
C22 C -0.0531(3) 0.1977(3) 0.24062(14) 0.0339(9) Uani 1 1 d . . .
H22A H -0.0064 0.1400 0.2563 0.051 Uiso 1 1 calc R . .
H22B H -0.0797 0.1766 0.2150 0.051 Uiso 1 1 calc R . .
H22C H -0.1092 0.2354 0.2613 0.051 Uiso 1 1 calc R . .
C23 C 0.6172(3) -0.1825(3) 0.36190(12) 0.0250(8) Uani 1 1 d . . .
C24 C 0.5237(3) -0.1085(3) 0.38634(12) 0.0232(7) Uani 1 1 d . . .
C25 C 0.5185(3) -0.0251(3) 0.40811(12) 0.0245(8) Uani 1 1 d . . .
H25A H 0.5764 -0.0095 0.4085 0.029 Uiso 1 1 calc R . .
C26 C 0.4282(3) 0.0354(3) 0.42935(12) 0.0257(8) Uani 1 1 d . . .
C27 C 0.3429(3) 0.0132(3) 0.42730(12) 0.0270(8) Uani 1 1 d D A .
C28 C 0.3489(3) -0.0709(3) 0.40676(12) 0.0260(8) Uani 1 1 d . . .
H28A H 0.2910 -0.0868 0.4067 0.031 Uiso 1 1 calc R . .
C29 C 0.4387(3) -0.1323(3) 0.38621(11) 0.0226(7) Uani 1 1 d . . .
C30 C 0.4570(3) -0.2287(3) 0.36260(12) 0.0255(8) Uani 1 1 d . . .
C31 C 0.4991(3) -0.2175(3) 0.31564(12) 0.0239(8) Uani 1 1 d . . .
C32 C 0.4643(3) -0.2349(3) 0.27556(12) 0.0249(8) Uani 1 1 d . B .
H32A H 0.4092 -0.2550 0.2757 0.030 Uiso 1 1 calc R . .
C33 C 0.5104(3) -0.2229(3) 0.23532(12) 0.0250(8) Uani 1 1 d . . .
C34 C 0.5901(3) -0.1923(3) 0.23460(12) 0.0272(8) Uani 1 1 d . B .
C35 C 0.6268(3) -0.1766(3) 0.27489(12) 0.0268(8) Uani 1 1 d . . .
H35A H 0.6820 -0.1567 0.2748 0.032 Uiso 1 1 calc R B .
C36 C 0.5816(3) -0.1905(3) 0.31510(12) 0.0236(8) Uani 1 1 d . B .
C37 C 0.6322(3) -0.2804(3) 0.38565(12) 0.0274(8) Uani 1 1 d . . .
C38 C 0.7186(3) -0.3415(3) 0.40667(13) 0.0344(9) Uani 1 1 d . . .
H38A H 0.7769 -0.3263 0.4062 0.041 Uiso 1 1 calc R . .
C39 C 0.7187(3) -0.4257(3) 0.42858(14) 0.0409(11) Uani 1 1 d . . .
H39A H 0.7773 -0.4673 0.4434 0.049 Uiso 1 1 calc R . .
C40 C 0.6352(4) -0.4494(3) 0.42902(14) 0.0408(11) Uani 1 1 d . . .
H40A H 0.6366 -0.5071 0.4440 0.049 Uiso 1 1 calc R . .
C41 C 0.5492(3) -0.3888(3) 0.40752(12) 0.0328(9) Uani 1 1 d . . .
H41A H 0.4916 -0.4051 0.4075 0.039 Uiso 1 1 calc R . .
C42 C 0.5479(3) -0.3047(3) 0.38619(12) 0.0273(8) Uani 1 1 d . . .
C43 C 0.7092(3) -0.1568(3) 0.36168(13) 0.0311(9) Uani 1 1 d . . .
H43A H 0.6942 -0.0938 0.3464 0.047 Uiso 1 1 calc R . .
H43B H 0.7661 -0.2077 0.3459 0.047 Uiso 1 1 calc R . .
H43C H 0.7268 -0.1524 0.3927 0.047 Uiso 1 1 calc R . .
C44 C 0.3640(3) -0.2534(3) 0.36263(13) 0.0299(8) Uani 1 1 d . . .
H44A H 0.3808 -0.3155 0.3471 0.045 Uiso 1 1 calc R . .
H44B H 0.3099 -0.2013 0.3471 0.045 Uiso 1 1 calc R . .
H44C H 0.3412 -0.2591 0.3937 0.045 Uiso 1 1 calc R . .
C45 C 0.2281(3) 0.4718(3) 0.34088(13) 0.0295(8) Uani 1 1 d . . .
H45A H 0.1870 0.5284 0.3223 0.035 Uiso 1 1 calc R . .
H45B H 0.2879 0.4300 0.3225 0.035 Uiso 1 1 calc R . .
C46 C 0.2607(3) 0.5065(3) 0.38161(13) 0.0327(9) Uani 1 1 d . . .
H46A H 0.2928 0.5526 0.3727 0.039 Uiso 1 1 calc R . .
H46B H 0.2013 0.5410 0.4019 0.039 Uiso 1 1 calc R . .
C47 C 0.3721(3) 0.4521(3) 0.44158(14) 0.0376(10) Uani 1 1 d . . .
H47A H 0.3178 0.4847 0.4645 0.045 Uiso 1 1 calc R . .
H47B H 0.4028 0.4986 0.4315 0.045 Uiso 1 1 calc R . .
C48 C 0.4502(3) 0.3627(3) 0.46108(14) 0.0346(9) Uani 1 1 d . . .
H48A H 0.5016 0.3271 0.4376 0.042 Uiso 1 1 calc R . .
H48B H 0.4845 0.3809 0.4852 0.042 Uiso 1 1 calc R . .
C49 C 0.4677(3) 0.2141(3) 0.49864(13) 0.0338(9) Uani 1 1 d . . .
H49A H 0.4324 0.1964 0.5246 0.041 Uiso 1 1 calc R . .
H49B H 0.5267 0.2240 0.5098 0.041 Uiso 1 1 calc R . .
C50 C 0.5034(3) 0.1323(3) 0.46529(13) 0.0316(9) Uani 1 1 d . . .
H50A H 0.5377 0.1494 0.4389 0.038 Uiso 1 1 calc R . .
H50B H 0.5515 0.0716 0.4791 0.038 Uiso 1 1 calc R . .
C51 C 0.1967(5) 0.0597(6) 0.4790(2) 0.0290(17) Uani 0.60 1 d PDU A 1
H51A H 0.2173 -0.0119 0.4825 0.035 Uiso 0.60 1 calc PR A 1
H51B H 0.1231 0.0901 0.4743 0.035 Uiso 0.60 1 calc PR A 1
C52 C 0.2230(4) 0.1027(4) 0.5201(2) 0.0247(13) Uiso 0.60 1 d PD A 1
H52A H 0.1944 0.0826 0.5476 0.030 Uiso 0.60 1 calc PR A 1
H52B H 0.2974 0.0769 0.5223 0.030 Uiso 0.60 1 calc PR A 1
C51' C 0.2384(11) 0.0573(10) 0.4927(3) 0.057(4) Uani 0.40 1 d PDU A 2
H51C H 0.1777 0.0414 0.4937 0.068 Uiso 0.40 1 calc PR A 2
H51D H 0.2960 -0.0060 0.4971 0.068 Uiso 0.40 1 calc PR A 2
C52' C 0.2294(18) 0.1105(8) 0.5364(5) 0.44(5) Uani 0.40 1 d PDU A 2
H52C H 0.1846 0.0964 0.5592 0.532 Uiso 0.40 1 calc PR A 2
H52D H 0.2959 0.0978 0.5489 0.532 Uiso 0.40 1 calc PR A 2
C53 C 0.0849(4) 0.2613(4) 0.53482(15) 0.0509(12) Uani 1 1 d D A .
H53A H 0.0834 0.2561 0.5680 0.061 Uiso 1 1 calc R . .
H53B H 0.0371 0.2351 0.5233 0.061 Uiso 1 1 calc R . .
C54 C 0.0552(3) 0.3666(4) 0.52049(14) 0.0475(12) Uani 1 1 d . A .
H54A H -0.0132 0.4057 0.5334 0.057 Uiso 1 1 calc R . .
H54B H 0.1029 0.3919 0.5328 0.057 Uiso 1 1 calc R . .
C55 C -0.0234(3) 0.3602(3) 0.45325(13) 0.0384(10) Uani 1 1 d . A .
H55A H -0.0895 0.4010 0.4677 0.046 Uiso 1 1 calc R . .
H55B H -0.0121 0.2906 0.4579 0.046 Uiso 1 1 calc R . .
C56 C -0.0232(3) 0.3832(3) 0.40403(13) 0.0380(10) Uani 1 1 d . A .
H56A H -0.0850 0.3828 0.3908 0.046 Uiso 1 1 calc R . .
H56B H -0.0217 0.4487 0.3991 0.046 Uiso 1 1 calc R . .
C57 C 0.3781(4) 0.1559(3) 0.07729(14) 0.0402(10) Uani 1 1 d . . .
H57A H 0.4196 0.1743 0.0979 0.048 Uiso 1 1 calc R B .
H57B H 0.3239 0.2163 0.0663 0.048 Uiso 1 1 calc R . .
C58 C 0.4425(4) 0.0978(3) 0.03862(14) 0.0422(11) Uani 1 1 d . B .
H58A H 0.4012 0.0746 0.0200 0.051 Uiso 1 1 calc R . .
H58B H 0.4669 0.1403 0.0196 0.051 Uiso 1 1 calc R . .
C59 C 0.6136(3) 0.0380(4) 0.05912(14) 0.0432(11) Uani 1 1 d . . .
H59A H 0.5961 0.0944 0.0795 0.052 Uiso 1 1 calc R B .
H59B H 0.6366 0.0557 0.0296 0.052 Uiso 1 1 calc R . .
C60 C 0.6956(3) -0.0492(4) 0.07817(14) 0.0434(11) Uani 1 1 d . B .
H60A H 0.7083 -0.1071 0.0594 0.052 Uiso 1 1 calc R . .
H60B H 0.7588 -0.0377 0.0785 0.052 Uiso 1 1 calc R . .
C61 C 0.7435(3) -0.1442(3) 0.14367(14) 0.0414(10) Uani 1 1 d . . .
H61A H 0.8069 -0.1327 0.1418 0.050 Uiso 1 1 calc R B .
H61B H 0.7560 -0.2064 0.1283 0.050 Uiso 1 1 calc R . .
C62 C 0.7125(3) -0.1510(3) 0.19172(14) 0.0369(10) Uani 1 1 d . B .
H62A H 0.7698 -0.1989 0.2080 0.044 Uiso 1 1 calc R . .
H62B H 0.6916 -0.0865 0.2063 0.044 Uiso 1 1 calc R . .
C63 C 0.5364(3) -0.3376(3) 0.17910(13) 0.0350(9) Uani 1 1 d . . .
H63A H 0.5410 -0.3864 0.2030 0.042 Uiso 1 1 calc R B .
H63B H 0.6056 -0.3421 0.1710 0.042 Uiso 1 1 calc R . .
C64 C 0.4910(4) -0.3587(3) 0.13935(14) 0.0566(14) Uani 1 1 d D B .
H64A H 0.5390 -0.4215 0.1266 0.068 Uiso 0.594(10) 1 calc PR B 1
H64B H 0.4291 -0.3684 0.1497 0.068 Uiso 0.594(10) 1 calc PR B 1
H64C H 0.4185 -0.3334 0.1422 0.068 Uiso 0.406(10) 1 d PR B 2
H64D H 0.5172 -0.4273 0.1328 0.068 Uiso 0.406(10) 1 d PR B 2
C67 C 0.2499(3) -0.1218(3) 0.06741(16) 0.0454(11) Uani 1 1 d D . .
H67A H 0.2419 -0.1676 0.0905 0.055 Uiso 1 1 calc R B .
H67B H 0.2168 -0.1285 0.0400 0.055 Uiso 1 1 calc R . .
C68 C 0.2016(4) -0.0199(3) 0.08410(15) 0.0452(11) Uani 1 1 d . B .
H68A H 0.2201 0.0245 0.0636 0.054 Uiso 1 1 calc R . .
H68B H 0.1271 0.0017 0.0851 0.054 Uiso 1 1 calc R . .
C69 C 0.3394(3) 0.1465(3) 0.31816(12) 0.0262(8) Uani 1 1 d . A .
C70 C 0.2907(3) 0.0830(3) 0.30223(12) 0.0270(8) Uani 1 1 d . . .
C71 C 0.2148(3) 0.0701(3) 0.32931(13) 0.0297(8) Uani 1 1 d . . .
H71A H 0.1947 0.1024 0.3574 0.036 Uiso 1 1 calc R . .
C72 C 0.1690(3) 0.0099(3) 0.31504(14) 0.0330(9) Uani 1 1 d . C .
C73 C 0.2015(3) -0.0409(3) 0.27387(13) 0.0313(9) Uani 1 1 d . . .
C74 C 0.2758(3) -0.0262(3) 0.24713(13) 0.0310(9) Uani 1 1 d . . .
H74A H 0.2966 -0.0589 0.2192 0.037 Uiso 1 1 calc R . .
C75 C 0.3203(3) 0.0360(3) 0.26094(12) 0.0259(8) Uani 1 1 d . B .
C76 C 0.3976(3) 0.0500(3) 0.23121(12) 0.0274(8) Uani 1 1 d . . .
C77 C 0.4453(3) 0.1155(3) 0.24651(12) 0.0272(8) Uani 1 1 d . B .
C78 C 0.5184(3) 0.1318(3) 0.21846(13) 0.0317(9) Uani 1 1 d . . .
H78A H 0.5360 0.1017 0.1898 0.038 Uiso 1 1 calc R B .
C79 C 0.5646(3) 0.1912(3) 0.23227(13) 0.0329(9) Uani 1 1 d . B .
C80 C 0.5397(3) 0.2341(3) 0.27547(13) 0.0324(9) Uani 1 1 d . . .
C81 C 0.4661(3) 0.2193(3) 0.30267(13) 0.0312(9) Uani 1 1 d . B .
H81A H 0.4481 0.2497 0.3312 0.037 Uiso 1 1 calc R . .
C82 C 0.4183(3) 0.1602(3) 0.28845(12) 0.0280(8) Uani 1 1 d . . .
C83 C 0.0566(3) 0.0384(3) 0.38087(14) 0.0370(9) Uani 1 1 d . C .
H83A H 0.0443 0.1088 0.3792 0.044 Uiso 1 1 calc R . .
H83B H 0.1069 0.0069 0.4039 0.044 Uiso 1 1 calc R . .
C84 C -0.0414(3) 0.0257(4) 0.39289(16) 0.0514(12) Uani 1 1 d D . .
H84A H -0.0578 0.0365 0.4244 0.062 Uiso 0.581(9) 1 d PR C 1
H84B H -0.0342 -0.0395 0.3860 0.062 Uiso 0.581(9) 1 d PR C 1
H84C H -0.0625 0.0532 0.4223 0.062 Uiso 0.419(9) 1 d PR C 2
H84D H -0.0230 -0.0435 0.3963 0.062 Uiso 0.419(9) 1 d PR C 2
C85 C -0.1264(5) 0.1012(7) 0.3654(3) 0.049(2) Uani 0.581(9) 1 d PDU C 1
H85A H -0.1524 0.1643 0.3815 0.059 Uiso 0.581(9) 1 calc PR C 1
H85B H -0.0966 0.1115 0.3361 0.059 Uiso 0.581(9) 1 calc PR C 1
C86 C -0.2153(5) 0.0738(7) 0.3567(3) 0.068(3) Uani 0.581(9) 1 d PDU C 1
H86A H -0.2791 0.1289 0.3654 0.082 Uiso 0.581(9) 1 calc PR C 1
H86B H -0.2107 0.0165 0.3756 0.082 Uiso 0.581(9) 1 calc PR C 1
C87 C -0.2181(7) 0.0490(7) 0.3069(3) 0.063(3) Uani 0.581(9) 1 d PDU C 1
H87A H -0.2821 0.0413 0.3018 0.076 Uiso 0.581(9) 1 calc PR C 1
H87B H -0.2159 0.1034 0.2876 0.076 Uiso 0.581(9) 1 calc PR C 1
C88 C -0.1284(7) -0.0456(7) 0.2941(3) 0.073(3) Uani 0.581(9) 1 d PDU C 1
H88A H -0.0648 -0.0357 0.2971 0.087 Uiso 0.581(9) 1 calc PR C 1
H88B H -0.1275 -0.0983 0.3153 0.087 Uiso 0.581(9) 1 calc PR C 1
N1 N -0.1321(8) -0.0770(8) 0.2476(3) 0.088(3) Uani 0.581(9) 1 d PDU C 1
N2 N -0.1052(9) -0.0366(9) 0.2193(4) 0.086(4) Uani 0.581(9) 1 d PDU C 1
N3 N -0.0816(10) -0.0042(9) 0.1879(4) 0.091(4) Uani 0.581(9) 1 d PDU C 1
C85' C -0.1346(12) 0.0640(15) 0.3654(6) 0.115(7) Uani 0.419(9) 1 d PDU C 2
H85C H -0.1507 0.1334 0.3574 0.138 Uiso 0.419(9) 1 calc PR C 2
H85D H -0.1927 0.0604 0.3834 0.138 Uiso 0.419(9) 1 calc PR C 2
C86' C -0.1176(13) 0.0038(14) 0.3225(5) 0.120(6) Uani 0.419(9) 1 d PDU C 2
H86C H -0.1117 -0.0634 0.3302 0.144 Uiso 0.419(9) 1 calc PR C 2
H86D H -0.0541 -0.0006 0.3064 0.144 Uiso 0.419(9) 1 calc PR C 2
C87' C -0.2086(16) 0.0546(19) 0.2920(6) 0.136(6) Uani 0.419(9) 1 d PDU C 2
H87C H -0.2727 0.0674 0.3094 0.163 Uiso 0.419(9) 1 calc PR C 2
H87D H -0.2087 0.1180 0.2809 0.163 Uiso 0.419(9) 1 calc PR C 2
C88' C -0.2003(19) -0.0112(19) 0.2526(6) 0.153(6) Uani 0.419(9) 1 d PDU C 2
H88C H -0.1705 -0.0802 0.2628 0.184 Uiso 0.419(9) 1 calc PR C 2
H88D H -0.2691 0.0020 0.2426 0.184 Uiso 0.419(9) 1 calc PR C 2
N1' N -0.139(2) 0.001(2) 0.2141(8) 0.165(7) Uani 0.419(9) 1 d PDU C 2
N2' N -0.109(3) -0.006(3) 0.1776(8) 0.180(8) Uani 0.419(9) 1 d PDU C 2
N3' N -0.092(3) 0.005(3) 0.1402(8) 0.239(11) Uani 0.419(9) 1 d PDU C 2
C89 C 0.1891(3) -0.1569(3) 0.22311(15) 0.0391(10) Uani 1 1 d . . .
H89A H 0.2639 -0.1871 0.2210 0.047 Uiso 1 1 calc R . .
H89B H 0.1651 -0.1140 0.1965 0.047 Uiso 1 1 calc R . .
C90 C 0.1473(5) -0.2340(4) 0.22467(19) 0.0633(15) Uani 1 1 d . . .
H90A H 0.0732 -0.2034 0.2308 0.076 Uiso 1 1 calc R . .
H90B H 0.1773 -0.2803 0.2495 0.076 Uiso 1 1 calc R . .
C91 C 0.1694(4) -0.2902(4) 0.18029(18) 0.0590(14) Uani 1 1 d . . .
H91A H 0.2358 -0.2948 0.1673 0.071 Uiso 1 1 calc R . .
H91B H 0.1738 -0.3575 0.1864 0.071 Uiso 1 1 calc R . .
C92 C 0.0913(5) -0.2429(4) 0.1474(2) 0.0704(17) Uani 1 1 d . . .
H92A H 0.0893 -0.1767 0.1405 0.085 Uiso 1 1 calc R . .
H92B H 0.0247 -0.2351 0.1612 0.085 Uiso 1 1 calc R . .
C93 C 0.1081(5) -0.3000(5) 0.1029(2) 0.0771(18) Uani 1 1 d . . .
H93A H 0.1760 -0.3103 0.0897 0.092 Uiso 1 1 calc R . .
H93B H 0.1070 -0.3652 0.1096 0.092 Uiso 1 1 calc R . .
C94 C 0.0314(6) -0.2497(6) 0.0692(2) 0.097(2) Uani 1 1 d . . .
H94A H -0.0369 -0.2393 0.0819 0.117 Uiso 1 1 calc R . .
H94B H 0.0446 -0.2909 0.0422 0.117 Uiso 1 1 calc R . .
C95 C 0.6539(4) 0.1804(4) 0.16171(14) 0.0455(12) Uani 1 1 d . B .
H95A H 0.5901 0.2036 0.1455 0.055 Uiso 1 1 calc R . .
H95B H 0.6854 0.1081 0.1604 0.055 Uiso 1 1 calc R . .
C96 C 0.7254(4) 0.2245(5) 0.14133(16) 0.0590(15) Uani 1 1 d . . .
H96A H 0.7872 0.2025 0.1589 0.071 Uiso 1 1 calc R . .
H96B H 0.6925 0.2967 0.1433 0.071 Uiso 1 1 calc R . .
C97 C 0.7550(6) 0.1958(7) 0.0923(2) 0.099(3) Uani 1 1 d . . .
H97A H 0.6933 0.2126 0.0750 0.118 Uiso 1 1 calc R . .
H97B H 0.7939 0.1242 0.0903 0.118 Uiso 1 1 calc R . .
C98 C 0.8216(6) 0.2513(6) 0.0713(2) 0.091(2) Uani 1 1 d . . .
H98A H 0.8287 0.2430 0.0383 0.109 Uiso 1 1 calc R . .
H98B H 0.7878 0.3221 0.0778 0.109 Uiso 1 1 calc R . .
C99 C 0.9214(5) 0.2120(6) 0.0905(2) 0.089(2) Uani 1 1 d . D .
H99A H 0.9587 0.1445 0.0795 0.106 Uiso 1 1 calc R . .
H99B H 0.9128 0.2084 0.1236 0.106 Uiso 1 1 calc R . .
C100 C 0.9850(5) 0.2714(5) 0.0794(2) 0.0766(18) Uani 1 1 d D . .
H10S H 1.0453 0.2445 0.0962 0.092 Uiso 0.493(8) 1 d PR D 1
H10T H 0.9483 0.3378 0.0889 0.092 Uiso 0.493(8) 1 d PR D 1
H10Q H 1.0485 0.2231 0.0687 0.092 Uiso 0.507(8) 1 d PR D 2
H10R H 0.9974 0.2895 0.1085 0.092 Uiso 0.507(8) 1 d PR D 2
C101 C 0.5753(4) 0.3286(4) 0.33102(14) 0.0431(11) Uani 1 1 d . . .
H10B H 0.5769 0.2785 0.3539 0.052 Uiso 1 1 calc R B .
H10C H 0.5086 0.3839 0.3335 0.052 Uiso 1 1 calc R . .
C102 C 0.6588(4) 0.3635(4) 0.33791(14) 0.0427(11) Uani 1 1 d . B .
H10D H 0.7245 0.3072 0.3340 0.051 Uiso 1 1 calc R . .
H10E H 0.6530 0.3861 0.3693 0.051 Uiso 1 1 calc R . .
C103 C 0.6595(3) 0.4457(3) 0.30644(14) 0.0364(9) Uani 1 1 d . . .
H10F H 0.6589 0.4262 0.2750 0.044 Uiso 1 1 calc R B .
H10G H 0.5975 0.5050 0.3125 0.044 Uiso 1 1 calc R . .
C104 C 0.7513(3) 0.4692(3) 0.31232(14) 0.0360(9) Uani 1 1 d . B .
H10H H 0.8125 0.4101 0.3050 0.043 Uiso 1 1 calc R . .
H10I H 0.7534 0.4842 0.3443 0.043 Uiso 1 1 calc R . .
C105 C 0.7560(3) 0.5537(3) 0.28415(14) 0.0363(9) Uani 1 1 d . . .
H10J H 0.7539 0.5400 0.2520 0.044 Uiso 1 1 calc R B .
H10K H 0.6964 0.6140 0.2919 0.044 Uiso 1 1 calc R . .
C106 C 0.8517(3) 0.5690(3) 0.29220(15) 0.0397(10) Uani 1 1 d . B .
H10L H 0.8532 0.5841 0.3243 0.048 Uiso 1 1 calc R . .
H10M H 0.9113 0.5083 0.2850 0.048 Uiso 1 1 calc R . .
N13 N 0.6620(7) -0.2663(7) 0.0653(3) 0.073(3) Uani 0.529(7) 1 d PDU B 2
C107 C 0.6858(9) -0.3425(7) 0.0524(4) 0.072(3) Uani 0.529(7) 1 d PDU B 2
C108 C 0.7219(12) -0.4469(7) 0.0381(5) 0.106(5) Uani 0.529(7) 1 d PDU B 2
H10N H 0.7190 -0.4878 0.0640 0.159 Uiso 0.529(7) 1 calc PR B 2
H10O H 0.7918 -0.4687 0.0260 0.159 Uiso 0.529(7) 1 calc PR B 2
H10P H 0.6786 -0.4526 0.0149 0.159 Uiso 0.529(7) 1 calc PR B 2
N14 N 0.786(2) 0.667(3) 0.0304(12) 0.128(11) Uani 0.221(7) 1 d PDU B 1
C109 C 0.861(3) 0.606(3) 0.0326(18) 0.150(12) Uani 0.221(7) 1 d PDU B 1
C110 C 0.972(3) 0.547(3) 0.0398(15) 0.127(12) Uani 0.221(7) 1 d PDU B 1
H11A H 1.0006 0.5875 0.0551 0.191 Uiso 0.221(7) 1 calc PR B 1
H11B H 1.0078 0.5262 0.0107 0.191 Uiso 0.221(7) 1 calc PR B 1
H11C H 0.9792 0.4896 0.0584 0.191 Uiso 0.221(7) 1 calc PR B 1
C111 C 0.0418(3) 0.7173(4) 0.35086(15) 0.0440(11) Uani 1 1 d . . .
C112 C 0.1214(4) 0.7542(3) 0.35128(17) 0.0472(11) Uani 1 1 d . . .
H11D H 0.1365 0.7611 0.3824 0.071 Uiso 1 1 calc R . .
H11E H 0.0990 0.8181 0.3362 0.071 Uiso 1 1 calc R . .
H11F H 0.1823 0.7084 0.3356 0.071 Uiso 1 1 calc R . .
C113 C 0.3897(4) 0.5203(4) 0.25009(16) 0.0476(11) Uani 1 1 d . . .
C114 C 0.4340(5) 0.4509(4) 0.21470(17) 0.0641(15) Uani 1 1 d . . .
H11G H 0.5079 0.4262 0.2154 0.096 Uiso 1 1 calc R . .
H11H H 0.4121 0.4828 0.1857 0.096 Uiso 1 1 calc R . .
H11I H 0.4122 0.3963 0.2188 0.096 Uiso 1 1 calc R . .
N4 N 0.0360(6) -0.1533(6) 0.0567(2) 0.123(3) Uani 1 1 d . . .
N5 N -0.0317(5) -0.0978(5) 0.03504(19) 0.0876(18) Uani 1 1 d . . .
N6 N -0.0881(5) -0.0386(6) 0.0142(2) 0.113(2) Uani 1 1 d . . .
N7 N 1.0124(6) 0.2711(10) 0.0347(2) 0.070(4) Uani 0.493(8) 1 d PD D 1
N8 N 1.1006(7) 0.2406(10) 0.0257(3) 0.085(4) Uani 0.493(8) 1 d PD D 1
N9 N 1.1822(8) 0.2126(14) 0.0118(4) 0.125(6) Uani 0.493(8) 1 d PD D 1
N7' N 0.9762(19) 0.3542(15) 0.0522(9) 0.209(8) Uani 0.507(8) 1 d PDU D 2
N8' N 1.0247(18) 0.4044(17) 0.0491(9) 0.197(8) Uani 0.507(8) 1 d PDU D 2
N9' N 1.0598(15) 0.4653(14) 0.0507(6) 0.150(6) Uani 0.507(8) 1 d PDU D 2
C65 C 0.4191(5) -0.3126(5) 0.06896(19) 0.0325(19) Uani 0.594(10) 1 d PDU B 1
H65A H 0.3526 -0.3133 0.0787 0.039 Uiso 0.594(10) 1 calc PR B 1
H65B H 0.4620 -0.3775 0.0564 0.039 Uiso 0.594(10) 1 calc PR B 1
C66 C 0.4057(8) -0.2334(6) 0.0339(3) 0.049(4) Uani 0.594(10) 1 d PDU B 1
H66A H 0.4720 -0.2370 0.0213 0.059 Uiso 0.594(10) 1 calc PR B 1
H66B H 0.3651 -0.2393 0.0091 0.059 Uiso 0.594(10) 1 calc PR B 1
O14 O 0.4661(5) -0.2918(4) 0.10612(16) 0.0369(15) Uani 0.594(10) 1 d PDU B 1
O14' O 0.5291(9) -0.3001(6) 0.1044(2) 0.051(3) Uani 0.406(10) 1 d PDU B 2
C66' C 0.4030(8) -0.2515(7) 0.0472(5) 0.041(4) Uani 0.406(10) 1 d PDU B 2
H66C H 0.3993 -0.2580 0.0144 0.050 Uiso 0.406(10) 1 calc PR B 2
H66D H 0.3599 -0.2826 0.0620 0.050 Uiso 0.406(10) 1 calc PR B 2
C65' C 0.5114(8) -0.3128(9) 0.0594(2) 0.061(4) Uani 0.406(10) 1 d PDU B 2
H65C H 0.5260 -0.3827 0.0543 0.073 Uiso 0.406(10) 1 calc PR B 2
H65D H 0.5582 -0.2943 0.0394 0.073 Uiso 0.406(10) 1 calc PR B 2
N10 N 0.8564(3) 0.6495(3) 0.26419(15) 0.0519(10) Uani 1 1 d . . .
N11 N 0.9391(3) 0.6444(3) 0.25358(14) 0.0528(10) Uani 1 1 d . B .
N12 N 1.0159(4) 0.6449(4) 0.2414(2) 0.0790(16) Uani 1 1 d . . .
N15 N -0.0184(3) 0.6854(4) 0.35159(17) 0.0737(15) Uani 1 1 d . . .
N16 N 0.3552(4) 0.5734(4) 0.27829(17) 0.0728(14) Uani 1 1 d . . .
O1 O 0.16916(19) 0.41687(19) 0.35585(8) 0.0289(6) Uani 1 1 d . . .
O2 O 0.3313(2) 0.42327(19) 0.40424(9) 0.0309(6) Uani 1 1 d . . .
O3 O 0.40075(19) 0.30275(18) 0.47879(8) 0.0283(6) Uani 1 1 d . . .
O4 O 0.41505(19) 0.11895(18) 0.45220(9) 0.0290(6) Uani 1 1 d . . .
O5 O 0.2506(2) 0.0812(2) 0.44335(10) 0.0380(7) Uani 1 1 d D . .
O6 O 0.1831(3) 0.2083(2) 0.51707(10) 0.0511(9) Uani 1 1 d D . .
O7 O 0.0549(2) 0.3798(2) 0.47258(9) 0.0368(7) Uani 1 1 d . . .
O8 O 0.06618(19) 0.30872(19) 0.38320(8) 0.0288(6) Uani 1 1 d . . .
O9 O 0.3355(2) 0.09335(19) 0.09983(9) 0.0340(6) Uani 1 1 d . B .
O10 O 0.5276(2) 0.0153(2) 0.05401(9) 0.0368(7) Uani 1 1 d . B .
O11 O 0.6659(2) -0.0664(2) 0.12257(9) 0.0379(7) Uani 1 1 d . B .
O12 O 0.6295(2) -0.1819(2) 0.19275(8) 0.0315(6) Uani 1 1 d . B .
O13 O 0.4753(2) -0.24096(19) 0.19518(8) 0.0294(6) Uani 1 1 d . B .
O15 O 0.3544(2) -0.1449(2) 0.05749(11) 0.0532(9) Uani 1 1 d D B .
O16 O 0.2361(2) -0.01666(19) 0.12874(9) 0.0352(6) Uani 1 1 d . B .
O17 O 0.3151(2) 0.18812(19) 0.35432(9) 0.0326(6) Uani 1 1 d . . .
O18 O 0.4234(2) 0.0088(2) 0.19474(9) 0.0342(6) Uani 1 1 d . B .
O19 O 0.0934(2) -0.0069(2) 0.33797(10) 0.0435(8) Uani 1 1 d . . .
O20 O 0.1549(2) -0.1007(2) 0.26369(10) 0.0400(7) Uani 1 1 d . . .
O21 O 0.6349(2) 0.2130(2) 0.20760(9) 0.0400(7) Uani 1 1 d . . .
O22 O 0.5928(2) 0.2875(2) 0.28665(9) 0.0408(7) Uani 1 1 d . B .

loop_
_atom_site_aniso_label
_atom_site_aniso_U_11
_atom_site_aniso_U_22
_atom_site_aniso_U_33
_atom_site_aniso_U_23
_atom_site_aniso_U_13
_atom_site_aniso_U_12
K1 0.0266(4) 0.0239(4) 0.0244(4) -0.0045(3) 0.0014(3) -0.0088(3)
K2 0.0399(5) 0.0294(5) 0.0283(4) -0.0047(3) 0.0023(4) -0.0150(4)
P1 0.0407(6) 0.0349(6) 0.0399(6) -0.0029(5) 0.0067(5) -0.0170(5)
F1 0.070(2) 0.0616(19) 0.072(2) -0.0129(16) -0.0014(16) -0.0378(17)
F2 0.082(2) 0.0519(18) 0.0559(18) 0.0183(14) -0.0126(15) -0.0217(16)
F3 0.0374(15) 0.070(2) 0.079(2) -0.0184(16) 0.0090(14) -0.0142(14)
F4 0.0726(19) 0.0583(18) 0.0524(17) 0.0128(14) 0.0070(14) -0.0321(16)
F5 0.0497(16) 0.0458(16) 0.0594(17) -0.0087(13) 0.0183(13) -0.0154(13)
F6 0.0560(16) 0.0515(16) 0.0549(17) -0.0145(13) 0.0059(13) -0.0279(14)
P2 0.1272(15) 0.0797(11) 0.0416(8) -0.0072(7) 0.0018(8) -0.0700(12)
F7 0.305(8) 0.160(5) 0.057(2) 0.017(3) -0.005(3) -0.170(5)
F8 0.251(6) 0.144(4) 0.084(3) -0.081(3) 0.100(3) -0.157(4)
F9 0.158(4) 0.136(4) 0.083(3) 0.028(3) -0.052(3) -0.103(3)
F10 0.102(3) 0.055(2) 0.096(3) 0.0065(18) -0.032(2) -0.027(2)
F11 0.091(3) 0.076(2) 0.112(3) -0.033(2) 0.031(2) -0.047(2)
F12 0.089(2) 0.0531(17) 0.0417(15) -0.0085(13) 0.0052(14) -0.0344(16)
C1 0.036(2) 0.024(2) 0.0233(19) -0.0033(15) 0.0009(15) -0.0092(17)
C2 0.0270(19) 0.0219(19) 0.0235(18) -0.0024(14) 0.0029(14) -0.0054(16)
C3 0.0276(19) 0.0208(19) 0.0262(19) -0.0002(15) 0.0003(15) -0.0080(16)
C4 0.0247(18) 0.0218(19) 0.0268(19) -0.0042(15) -0.0030(15) -0.0052(15)
C5 0.0249(18) 0.0223(19) 0.0243(18) 0.0007(15) -0.0020(14) -0.0038(15)
C6 0.0213(17) 0.0239(19) 0.0281(19) -0.0005(15) 0.0014(14) -0.0077(15)
C7 0.0262(19) 0.023(2) 0.0278(19) -0.0025(15) -0.0008(15) -0.0063(16)
C8 0.032(2) 0.023(2) 0.0267(19) -0.0036(15) -0.0019(15) -0.0076(16)
C9 0.0288(19) 0.028(2) 0.0246(19) -0.0023(15) -0.0021(15) -0.0102(17)
C10 0.034(2) 0.025(2) 0.030(2) -0.0025(16) -0.0035(16) -0.0101(17)
C11 0.039(2) 0.023(2) 0.029(2) -0.0061(16) -0.0020(16) -0.0104(17)
C12 0.035(2) 0.027(2) 0.0220(18) -0.0049(15) 0.0035(15) -0.0079(17)
C13 0.038(2) 0.026(2) 0.0247(19) -0.0047(15) 0.0027(16) -0.0123(18)
C14 0.032(2) 0.023(2) 0.0253(19) -0.0038(15) -0.0026(15) -0.0072(16)
C15 0.039(2) 0.026(2) 0.0212(18) -0.0070(15) -0.0025(16) -0.0067(18)
C16 0.056(3) 0.026(2) 0.030(2) -0.0031(17) -0.0054(19) -0.007(2)
C17 0.055(3) 0.033(2) 0.040(3) -0.005(2) -0.015(2) 0.006(2)
C18 0.041(3) 0.043(3) 0.044(3) -0.013(2) -0.010(2) 0.000(2)
C19 0.035(2) 0.037(2) 0.031(2) -0.0106(18) -0.0030(17) -0.0046(19)
C20 0.038(2) 0.029(2) 0.0220(19) -0.0107(16) -0.0013(16) -0.0058(18)
C21 0.052(3) 0.026(2) 0.026(2) -0.0038(16) 0.0042(18) -0.0172(19)
C22 0.032(2) 0.038(2) 0.034(2) -0.0064(18) 0.0000(17) -0.0169(19)
C23 0.0263(19) 0.0225(19) 0.0239(18) -0.0020(14) -0.0032(14) -0.0066(16)
C24 0.0247(18) 0.0195(18) 0.0238(18) 0.0004(14) -0.0035(14) -0.0066(15)
C25 0.0280(19) 0.0184(18) 0.0251(18) 0.0013(14) -0.0036(15) -0.0066(15)
C26 0.035(2) 0.0172(18) 0.0235(18) -0.0029(14) -0.0023(15) -0.0080(16)
C27 0.0287(19) 0.0206(19) 0.029(2) -0.0064(15) 0.0074(15) -0.0078(16)
C28 0.0294(19) 0.0228(19) 0.0254(19) 0.0009(15) 0.0003(15) -0.0102(16)
C29 0.0298(19) 0.0185(18) 0.0206(17) -0.0008(14) -0.0004(14) -0.0108(15)
C30 0.0295(19) 0.0224(19) 0.0245(18) -0.0043(15) 0.0020(15) -0.0102(16)
C31 0.0266(18) 0.0170(18) 0.0236(18) -0.0027(14) 0.0029(14) -0.0041(15)
C32 0.0274(19) 0.0202(19) 0.0265(19) -0.0031(14) 0.0003(15) -0.0087(16)
C33 0.0293(19) 0.0210(19) 0.0225(18) -0.0032(14) -0.0022(15) -0.0071(16)
C34 0.0286(19) 0.024(2) 0.0247(19) -0.0009(15) 0.0040(15) -0.0068(16)
C35 0.0264(19) 0.025(2) 0.0276(19) -0.0019(15) 0.0014(15) -0.0081(16)
C36 0.0241(18) 0.0169(18) 0.0256(19) -0.0038(14) 0.0007(14) -0.0033(15)
C37 0.034(2) 0.0199(19) 0.0205(18) -0.0072(14) 0.0025(15) -0.0024(16)
C38 0.039(2) 0.026(2) 0.029(2) -0.0077(16) -0.0053(17) -0.0019(18)
C39 0.047(3) 0.029(2) 0.031(2) -0.0023(17) -0.0041(18) 0.004(2)
C40 0.064(3) 0.019(2) 0.029(2) -0.0021(16) 0.002(2) -0.006(2)
C41 0.048(2) 0.022(2) 0.0255(19) -0.0044(15) 0.0041(17) -0.0112(18)
C42 0.037(2) 0.0194(19) 0.0212(18) -0.0065(14) 0.0029(15) -0.0062(16)
C43 0.0260(19) 0.033(2) 0.033(2) -0.0088(17) -0.0010(16) -0.0100(17)
C44 0.038(2) 0.026(2) 0.029(2) -0.0067(16) 0.0072(16) -0.0164(18)
C45 0.036(2) 0.027(2) 0.029(2) 0.0013(16) -0.0038(16) -0.0163(17)
C46 0.042(2) 0.022(2) 0.035(2) 0.0010(16) -0.0087(18) -0.0133(18)
C47 0.056(3) 0.035(2) 0.034(2) 0.0049(18) -0.0174(19) -0.029(2)
C48 0.040(2) 0.039(2) 0.033(2) 0.0065(18) -0.0119(17) -0.023(2)
C49 0.045(2) 0.023(2) 0.031(2) -0.0005(16) -0.0127(18) -0.0090(18)
C50 0.033(2) 0.027(2) 0.034(2) -0.0014(16) -0.0086(16) -0.0102(17)
C51 0.028(3) 0.033(4) 0.032(4) -0.002(3) -0.002(3) -0.018(3)
C51' 0.075(8) 0.035(6) 0.063(8) -0.011(6) 0.046(6) -0.029(6)
C52' 0.45(5) 0.44(5) 0.44(5) -0.002(11) -0.011(11) -0.17(2)
C53 0.067(3) 0.076(4) 0.025(2) 0.007(2) -0.001(2) -0.044(3)
C54 0.041(2) 0.066(3) 0.025(2) -0.020(2) 0.0065(18) -0.009(2)
C55 0.025(2) 0.051(3) 0.031(2) 0.0049(19) 0.0009(16) -0.0071(19)
C56 0.029(2) 0.046(3) 0.029(2) 0.0047(18) 0.0033(16) -0.0050(19)
C57 0.058(3) 0.032(2) 0.031(2) -0.0043(18) 0.0115(19) -0.019(2)
C58 0.057(3) 0.037(2) 0.027(2) -0.0058(18) 0.0086(19) -0.013(2)
C59 0.055(3) 0.057(3) 0.027(2) 0.001(2) 0.0071(19) -0.034(2)
C60 0.046(3) 0.060(3) 0.027(2) 0.001(2) 0.0089(18) -0.024(2)
C61 0.035(2) 0.049(3) 0.037(2) 0.003(2) 0.0064(18) -0.014(2)
C62 0.032(2) 0.047(3) 0.035(2) 0.0023(19) 0.0033(17) -0.020(2)
C63 0.049(2) 0.024(2) 0.028(2) -0.0058(16) 0.0007(18) -0.0099(19)
C64 0.078(4) 0.035(3) 0.048(3) -0.015(2) -0.019(3) -0.010(3)
C67 0.044(3) 0.043(3) 0.051(3) -0.017(2) 0.001(2) -0.019(2)
C68 0.053(3) 0.041(3) 0.043(3) -0.013(2) -0.011(2) -0.017(2)
C69 0.0296(19) 0.0205(19) 0.0243(19) -0.0013(15) -0.0001(15) -0.0053(16)
C70 0.0275(19) 0.0214(19) 0.029(2) -0.0012(15) -0.0019(15) -0.0059(16)
C71 0.034(2) 0.024(2) 0.029(2) -0.0016(15) 0.0021(16) -0.0088(17)
C72 0.033(2) 0.030(2) 0.035(2) -0.0018(17) 0.0039(17) -0.0119(18)
C73 0.034(2) 0.027(2) 0.035(2) -0.0036(16) 0.0006(17) -0.0133(18)
C74 0.035(2) 0.027(2) 0.029(2) -0.0035(16) -0.0009(16) -0.0094(17)
C75 0.0288(19) 0.0181(19) 0.0285(19) 0.0028(15) -0.0038(15) -0.0066(16)
C76 0.030(2) 0.023(2) 0.0241(19) -0.0023(15) -0.0037(15) -0.0042(16)
C77 0.032(2) 0.025(2) 0.0249(19) -0.0016(15) -0.0018(15) -0.0108(17)
C78 0.035(2) 0.033(2) 0.029(2) -0.0103(16) 0.0044(16) -0.0138(18)
C79 0.040(2) 0.039(2) 0.026(2) -0.0055(17) 0.0037(17) -0.0222(19)
C80 0.037(2) 0.036(2) 0.029(2) -0.0068(17) -0.0002(17) -0.0187(19)
C81 0.037(2) 0.033(2) 0.0236(19) -0.0078(16) 0.0007(16) -0.0129(18)
C82 0.031(2) 0.025(2) 0.0257(19) -0.0032(15) -0.0011(15) -0.0092(17)
C83 0.040(2) 0.037(2) 0.035(2) -0.0066(18) 0.0070(18) -0.016(2)
C84 0.053(3) 0.045(3) 0.057(3) -0.012(2) 0.020(2) -0.022(2)
C85 0.032(4) 0.070(6) 0.051(5) 0.006(4) 0.002(3) -0.027(4)
C86 0.043(5) 0.081(6) 0.097(7) 0.005(5) -0.003(4) -0.041(5)
C87 0.053(5) 0.054(5) 0.094(7) 0.016(5) -0.034(5) -0.030(4)
C88 0.058(5) 0.078(6) 0.087(7) 0.003(5) -0.011(5) -0.031(5)
N1 0.075(6) 0.091(6) 0.116(7) -0.004(5) -0.020(5) -0.050(5)
N2 0.085(7) 0.069(6) 0.106(7) -0.011(5) -0.017(6) -0.030(5)
N3 0.106(7) 0.063(6) 0.094(7) -0.038(5) -0.026(6) -0.019(5)
C85' 0.105(9) 0.126(9) 0.127(9) -0.008(7) -0.012(7) -0.057(7)
C86' 0.113(8) 0.122(8) 0.135(8) -0.005(6) -0.012(6) -0.055(6)
C87' 0.129(8) 0.135(8) 0.148(8) -0.002(7) -0.019(6) -0.055(6)
C88' 0.148(8) 0.152(8) 0.160(9) -0.005(7) -0.020(7) -0.057(7)
N1' 0.166(9) 0.159(9) 0.177(9) 0.000(7) -0.018(7) -0.071(7)
N2' 0.183(10) 0.173(10) 0.187(11) -0.004(8) -0.014(8) -0.071(7)
N3' 0.239(13) 0.230(13) 0.240(14) -0.004(9) -0.008(9) -0.083(9)
C89 0.046(2) 0.034(2) 0.041(2) -0.0107(19) 0.0020(19) -0.020(2)
C90 0.082(4) 0.061(3) 0.064(3) -0.022(3) 0.020(3) -0.047(3)
C91 0.072(4) 0.058(3) 0.060(3) -0.018(3) 0.008(3) -0.040(3)
C92 0.078(4) 0.052(3) 0.067(4) 0.000(3) 0.023(3) -0.013(3)
C93 0.083(4) 0.088(5) 0.061(4) 0.001(3) -0.005(3) -0.034(4)
C94 0.123(6) 0.135(7) 0.064(4) 0.010(4) -0.014(4) -0.083(6)
C95 0.057(3) 0.066(3) 0.028(2) -0.020(2) 0.013(2) -0.039(3)
C96 0.071(3) 0.095(4) 0.038(3) -0.022(3) 0.013(2) -0.062(3)
C97 0.121(6) 0.182(8) 0.048(3) -0.042(4) 0.033(4) -0.121(6)
C98 0.101(5) 0.135(7) 0.046(3) -0.012(4) 0.013(3) -0.057(5)
C99 0.062(4) 0.124(6) 0.084(5) -0.034(4) 0.027(3) -0.042(4)
C100 0.062(4) 0.086(5) 0.089(5) 0.002(4) 0.001(3) -0.038(4)
C101 0.054(3) 0.059(3) 0.028(2) -0.017(2) 0.0062(19) -0.035(2)
C102 0.055(3) 0.055(3) 0.030(2) -0.010(2) -0.0014(19) -0.033(2)
C103 0.034(2) 0.041(2) 0.035(2) -0.0114(18) 0.0010(17) -0.0162(19)
C104 0.037(2) 0.039(2) 0.032(2) -0.0079(18) -0.0024(17) -0.015(2)
C105 0.034(2) 0.031(2) 0.040(2) -0.0107(18) 0.0009(18) -0.0074(18)
C106 0.039(2) 0.031(2) 0.047(3) 0.0009(19) -0.0015(19) -0.0122(19)
N13 0.073(5) 0.077(5) 0.078(5) 0.009(4) -0.015(4) -0.037(5)
C107 0.071(5) 0.076(6) 0.065(5) 0.007(5) -0.026(4) -0.023(5)
C108 0.139(8) 0.085(7) 0.077(7) -0.005(6) -0.051(6) -0.019(6)
N14 0.112(13) 0.146(14) 0.105(13) 0.006(9) -0.007(9) -0.029(9)
C109 0.154(14) 0.148(14) 0.138(14) 0.008(9) 0.002(9) -0.050(9)
C110 0.136(14) 0.127(14) 0.128(14) 0.011(9) 0.004(9) -0.063(9)
C111 0.037(2) 0.052(3) 0.037(2) -0.018(2) 0.0043(19) -0.011(2)
C112 0.047(3) 0.034(3) 0.059(3) 0.004(2) 0.000(2) -0.014(2)
C113 0.069(3) 0.044(3) 0.040(3) 0.000(2) -0.001(2) -0.034(3)
C114 0.097(4) 0.047(3) 0.042(3) -0.006(2) -0.004(3) -0.021(3)
N4 0.141(6) 0.156(7) 0.110(5) 0.067(5) -0.066(5) -0.096(6)
N5 0.072(4) 0.132(6) 0.058(3) 0.014(3) -0.012(3) -0.038(4)
N6 0.093(5) 0.141(6) 0.092(5) 0.025(5) -0.007(4) -0.034(5)
N7 0.054(6) 0.160(11) 0.021(4) -0.004(5) 0.006(4) -0.068(7)
N8 0.076(8) 0.158(12) 0.032(5) -0.007(6) 0.002(5) -0.057(8)
N9 0.068(8) 0.222(18) 0.070(8) -0.049(10) 0.018(6) -0.041(10)
N7' 0.218(10) 0.210(11) 0.200(10) 0.015(8) -0.011(8) -0.085(7)
N8' 0.207(10) 0.200(10) 0.196(9) 0.013(8) -0.012(7) -0.092(7)
N9' 0.163(10) 0.163(10) 0.138(9) -0.023(7) -0.021(7) -0.077(8)
C65 0.046(4) 0.026(4) 0.023(3) -0.015(3) 0.003(3) -0.011(3)
C66 0.070(6) 0.047(5) 0.018(5) -0.008(4) 0.004(4) -0.010(4)
O14 0.041(3) 0.040(3) 0.030(3) -0.005(2) -0.011(2) -0.015(3)
O14' 0.079(7) 0.025(4) 0.032(4) -0.012(3) -0.020(4) 0.002(4)
C66' 0.047(7) 0.054(8) 0.019(8) -0.027(6) 0.004(5) -0.014(6)
C65' 0.073(8) 0.057(7) 0.044(6) -0.016(5) 0.011(5) -0.016(6)
N10 0.047(2) 0.043(2) 0.066(3) 0.007(2) 0.001(2) -0.019(2)
N11 0.062(3) 0.044(2) 0.054(3) -0.0090(19) 0.019(2) -0.024(2)
N12 0.084(4) 0.055(3) 0.105(4) -0.021(3) 0.046(3) -0.039(3)
N15 0.047(3) 0.111(4) 0.071(3) -0.039(3) 0.012(2) -0.038(3)
N16 0.097(4) 0.079(3) 0.062(3) -0.024(3) 0.020(3) -0.056(3)
O1 0.0354(14) 0.0324(15) 0.0232(13) -0.0027(11) -0.0004(11) -0.0179(12)
O2 0.0407(15) 0.0252(14) 0.0306(14) 0.0007(11) -0.0096(12) -0.0161(12)
O3 0.0349(14) 0.0210(13) 0.0303(14) -0.0009(11) -0.0031(11) -0.0122(12)
O4 0.0322(14) 0.0230(14) 0.0321(14) -0.0096(11) 0.0001(11) -0.0108(12)
O5 0.0331(15) 0.0301(15) 0.0512(18) -0.0181(13) 0.0179(13) -0.0138(13)
O6 0.090(3) 0.0328(17) 0.0279(15) -0.0102(13) 0.0180(16) -0.0232(17)
O7 0.0347(15) 0.0397(17) 0.0316(15) -0.0079(12) 0.0029(12) -0.0099(13)
O8 0.0310(14) 0.0311(15) 0.0213(13) 0.0004(11) 0.0007(10) -0.0090(12)
O9 0.0428(16) 0.0262(15) 0.0312(15) -0.0073(11) 0.0087(12) -0.0123(13)
O10 0.0445(17) 0.0344(16) 0.0282(15) -0.0058(12) 0.0066(12) -0.0126(14)
O11 0.0412(16) 0.0475(18) 0.0255(14) 0.0026(13) 0.0078(12) -0.0192(14)
O12 0.0343(14) 0.0384(16) 0.0236(13) -0.0012(11) 0.0031(11) -0.0165(13)
O13 0.0375(15) 0.0275(14) 0.0214(13) -0.0058(10) -0.0036(11) -0.0102(12)
O15 0.0524(19) 0.065(2) 0.0485(19) -0.0328(17) 0.0161(15) -0.0303(18)
O16 0.0461(17) 0.0230(14) 0.0339(15) -0.0101(11) 0.0025(12) -0.0105(13)
O17 0.0388(15) 0.0310(15) 0.0269(14) -0.0065(12) 0.0033(11) -0.0126(13)
O18 0.0427(16) 0.0355(16) 0.0267(14) -0.0100(12) 0.0028(12) -0.0177(13)
O19 0.0487(18) 0.0440(18) 0.0460(18) -0.0183(14) 0.0186(14) -0.0282(15)
O20 0.0466(17) 0.0390(17) 0.0421(17) -0.0153(13) 0.0110(13) -0.0257(15)
O21 0.0476(17) 0.0526(19) 0.0309(15) -0.0134(13) 0.0080(13) -0.0320(15)
O22 0.0517(18) 0.0530(19) 0.0300(15) -0.0154(13) 0.0060(13) -0.0338(16)

loop_
_atom_type_symbol
_atom_type_description
_atom_type_scat_dispersion_real
_atom_type_scat_dispersion_imag
_atom_type_scat_source
C C 0.0033 0.0016 'International Tables Vol C Tables 4.2.6.8 and 6.1.1.4'
H H 0.0000 0.0000 'International Tables Vol C Tables 4.2.6.8 and 6.1.1.4'
N N 0.0061 0.0033 'International Tables Vol C Tables 4.2.6.8 and 6.1.1.4'
O O 0.0106 0.0060 'International Tables Vol C Tables 4.2.6.8 and 6.1.1.4'
F F 0.0171 0.0103 'International Tables Vol C Tables 4.2.6.8 and 6.1.1.4'
P P 0.1023 0.0942 'International Tables Vol C Tables 4.2.6.8 and 6.1.1.4'
K K 0.2009 0.2494 'International Tables Vol C Tables 4.2.6.8 and 6.1.1.4'

loop_
_geom_angle_atom_site_label_1
_geom_angle_atom_site_label_2
_geom_angle_atom_site_label_3
_geom_angle
_geom_angle_site_symmetry_1
_geom_angle_site_symmetry_3
_geom_angle_publ_flag
O17 K1 O7 136.23(9) . . ?
O17 K1 O4 73.97(8) . . ?
O7 K1 O4 136.44(9) . . ?
O17 K1 O3 110.54(8) . . ?
O7 K1 O3 112.58(8) . . ?
O4 K1 O3 59.67(7) . . ?
O17 K1 O8 75.26(8) . . ?
O7 K1 O8 61.04(8) . . ?
O4 K1 O8 133.86(8) . . ?
O3 K1 O8 166.14(8) . . ?
O17 K1 O5 72.84(8) . . ?
O7 K1 O5 98.24(8) . . ?
O4 K1 O5 55.61(8) . . ?
O3 K1 O5 110.75(8) . . ?
O8 K1 O5 82.86(8) . . ?
O17 K1 O6 129.96(9) . . ?
O7 K1 O6 59.45(9) . . ?
O4 K1 O6 77.07(9) . . ?
O3 K1 O6 87.76(9) . . ?
O8 K1 O6 98.04(9) . . ?
O5 K1 O6 57.13(8) . . ?
O17 K1 O2 88.30(8) . . ?
O7 K1 O2 108.75(9) . . ?
O4 K1 O2 101.14(8) . . ?
O3 K1 O2 57.40(7) . . ?
O8 K1 O2 111.45(8) . . ?
O5 K1 O2 152.95(8) . . ?
O6 K1 O2 137.30(8) . . ?
O17 K1 O1 69.55(8) . . ?
O7 K1 O1 85.94(8) . . ?
O4 K1 O1 137.46(8) . . ?
O3 K1 O1 114.71(7) . . ?
O8 K1 O1 54.47(7) . . ?
O5 K1 O1 128.43(8) . . ?
O6 K1 O1 144.56(9) . . ?
O2 K1 O1 57.36(7) . . ?
O18 K2 O14' 135.12(16) . . ?
O18 K2 O15 130.88(9) . . ?
O14' K2 O15 64.9(2) . . ?
O18 K2 O10 104.29(9) . . ?
O14' K2 O10 118.82(18) . . ?
O15 K2 O10 89.44(9) . . ?
O18 K2 O9 69.30(8) . . ?
O14' K2 O9 144.2(2) . . ?
O15 K2 O9 79.37(9) . . ?
O10 K2 O9 58.68(8) . . ?
O18 K2 O14 129.64(13) . . ?
O14' K2 O14 17.3(2) . . ?
O15 K2 O14 53.29(12) . . ?
O10 K2 O14 125.78(12) . . ?
O9 K2 O14 130.42(13) . . ?
O18 K2 O13 76.00(8) . . ?
O14' K2 O13 59.14(15) . . ?
O15 K2 O13 100.72(9) . . ?
O10 K2 O13 166.31(8) . . ?
O9 K2 O13 131.94(8) . . ?
O14 K2 O13 56.84(11) . . ?
O18 K2 O11 83.94(8) . . ?
O14' K2 O11 108.2(3) . . ?
O15 K2 O11 139.13(9) . . ?
O10 K2 O11 57.38(8) . . ?
O9 K2 O11 99.03(8) . . ?
O14 K2 O11 125.43(14) . . ?
O13 K2 O11 109.43(8) . . ?
O18 K2 O12 68.14(8) . . ?
O14' K2 O12 82.9(2) . . ?
O15 K2 O12 146.91(9) . . ?
O10 K2 O12 113.73(8) . . ?
O9 K2 O12 132.39(8) . . ?
O14 K2 O12 93.63(11) . . ?
O13 K2 O12 53.29(7) . . ?
O11 K2 O12 56.36(7) . . ?
O18 K2 O16 74.15(8) . . ?
O14' K2 O16 103.7(3) . . ?
O15 K2 O16 56.73(8) . . ?
O10 K2 O16 105.60(8) . . ?
O9 K2 O16 51.78(7) . . ?
O14 K2 O16 86.46(14) . . ?
O13 K2 O16 87.73(7) . . ?
O11 K2 O16 148.10(8) . . ?
O12 K2 O16 130.52(8) . . ?
O18 K2 N13 145.10(18) . . ?
O14' K2 N13 46.3(3) . . ?
O15 K2 N13 83.51(18) . . ?
O10 K2 N13 78.08(18) . . ?
O9 K2 N13 133.21(18) . . ?
O14 K2 N13 61.8(2) . . ?
O13 K2 N13 93.84(18) . . ?
O11 K2 N13 67.87(17) . . ?
O12 K2 N13 78.96(18) . . ?
O16 K2 N13 139.66(17) . . ?
O18 K2 C65' 154.34(18) . . ?
O14' K2 C65' 22.18(19) . . ?
O15 K2 C65' 47.29(17) . . ?
O10 K2 C65' 101.32(17) . . ?
O9 K2 C65' 124.74(16) . . ?
O14 K2 C65' 24.7(2) . . ?
O13 K2 C65' 79.52(16) . . ?
O11 K2 C65' 111.7(2) . . ?
O12 K2 C65' 102.80(16) . . ?
O16 K2 C65' 97.47(19) . . ?
N13 K2 C65' 43.8(2) . . ?
F2 P1 F3 91.15(18) . . ?
F2 P1 F1 91.31(17) . . ?
F3 P1 F1 90.58(17) . . ?
F2 P1 F5 89.88(17) . . ?
F3 P1 F5 178.67(18) . . ?
F1 P1 F5 90.23(16) . . ?
F2 P1 F6 89.83(16) . . ?
F3 P1 F6 89.80(16) . . ?
F1 P1 F6 178.79(18) . . ?
F5 P1 F6 89.36(15) . . ?
F2 P1 F4 178.33(18) . . ?
F3 P1 F4 89.81(17) . . ?
F1 P1 F4 90.05(17) . . ?
F5 P1 F4 89.14(16) . . ?
F6 P1 F4 88.81(16) . . ?
F8 P2 F10 178.9(3) . . ?
F8 P2 F7 90.3(3) . . ?
F10 P2 F7 89.8(3) . . ?
F8 P2 F12 89.2(2) . . ?
F10 P2 F12 90.73(19) . . ?
F7 P2 F12 179.2(2) . . ?
F8 P2 F11 92.2(3) . . ?
F10 P2 F11 88.86(19) . . ?
F7 P2 F11 92.3(3) . . ?
F12 P2 F11 88.3(2) . . ?
F8 P2 F9 89.5(3) . . ?
F10 P2 F9 89.5(3) . . ?
F7 P2 F9 91.0(3) . . ?
F12 P2 F9 88.4(2) . . ?
F11 P2 F9 176.2(2) . . ?
C21 C1 C14 113.8(3) . . ?
C21 C1 C15 114.4(3) . . ?
C14 C1 C15 104.2(3) . . ?
C21 C1 C2 114.3(3) . . ?
C14 C1 C2 104.7(3) . . ?
C15 C1 C2 104.2(3) . . ?
C3 C2 C7 120.9(3) . . ?
C3 C2 C1 125.2(3) . . ?
C7 C2 C1 113.9(3) . . ?
C2 C3 C4 119.6(3) . . ?
C2 C3 H3A 120.2 . . ?
C4 C3 H3A 120.2 . . ?
O1 C4 C3 124.8(3) . . ?
O1 C4 C5 115.5(3) . . ?
C3 C4 C5 119.7(3) . . ?
O8 C5 C6 119.4(3) . . ?
O8 C5 C4 119.8(3) . . ?
C6 C5 C4 120.8(3) . . ?
C5 C6 C7 119.6(3) . . ?
C5 C6 H6A 120.2 . . ?
C7 C6 H6A 120.2 . . ?
C6 C7 C2 119.4(3) . . ?
C6 C7 C8 126.1(3) . . ?
C2 C7 C8 114.5(3) . . ?
C22 C8 C7 113.7(3) . . ?
C22 C8 C9 114.0(3) . . ?
C7 C8 C9 105.3(3) . . ?
C22 C8 C20 114.5(3) . . ?
C7 C8 C20 104.2(3) . . ?
C9 C8 C20 104.0(3) . . ?
C10 C9 C14 119.6(3) . . ?
C10 C9 C8 126.4(3) . . ?
C14 C9 C8 113.9(3) . . ?
C11 C10 C9 119.9(4) . . ?
C11 C10 H10A 120.1 . . ?
C9 C10 H10A 120.1 . . ?
C10 C11 O16 120.5(3) . . ?
C10 C11 C12 120.6(3) . . ?
O16 C11 C12 118.9(3) . . ?
O9 C12 C13 124.6(3) . . ?
O9 C12 C11 115.7(3) . . ?
C13 C12 C11 119.6(3) . . ?
C14 C13 C12 119.5(4) . . ?
C14 C13 H13A 120.3 . . ?
C12 C13 H13A 120.3 . . ?
C13 C14 C9 120.8(3) . . ?
C13 C14 C1 124.8(3) . . ?
C9 C14 C1 114.5(3) . . ?
C16 C15 C20 119.5(4) . . ?
C16 C15 C1 126.1(4) . . ?
C20 C15 C1 114.3(3) . . ?
C15 C16 C17 119.5(4) . . ?
C15 C16 H16A 120.3 . . ?
C17 C16 H16A 120.3 . . ?
C18 C17 C16 120.4(4) . . ?
C18 C17 H17A 119.8 . . ?
C16 C17 H17A 119.8 . . ?
C17 C18 C19 120.8(4) . . ?
C17 C18 H18A 119.6 . . ?
C19 C18 H18A 119.6 . . ?
C20 C19 C18 118.9(4) . . ?
C20 C19 H19A 120.6 . . ?
C18 C19 H19A 120.6 . . ?
C19 C20 C15 120.9(4) . . ?
C19 C20 C8 125.5(4) . . ?
C15 C20 C8 113.5(3) . . ?
C1 C21 H21A 109.5 . . ?
C1 C21 H21B 109.5 . . ?
H21A C21 H21B 109.5 . . ?
C1 C21 H21C 109.5 . . ?
H21A C21 H21C 109.5 . . ?
H21B C21 H21C 109.5 . . ?
C8 C22 H22A 109.5 . . ?
C8 C22 H22B 109.5 . . ?
H22A C22 H22B 109.5 . . ?
C8 C22 H22C 109.5 . . ?
H22A C22 H22C 109.5 . . ?
H22B C22 H22C 109.5 . . ?
C43 C23 C24 114.1(3) . . ?
C43 C23 C36 114.3(3) . . ?
C24 C23 C36 104.5(3) . . ?
C43 C23 C37 113.9(3) . . ?
C24 C23 C37 103.7(3) . . ?
C36 C23 C37 105.3(3) . . ?
C25 C24 C29 120.1(3) . . ?
C25 C24 C23 126.0(3) . . ?
C29 C24 C23 113.8(3) . . ?
C24 C25 C26 119.8(3) . . ?
C24 C25 H25A 120.1 . . ?
C26 C25 H25A 120.1 . . ?
O4 C26 C25 124.6(3) . . ?
O4 C26 C27 115.9(3) . . ?
C25 C26 C27 119.5(3) . . ?
C28 C27 O5 120.7(3) . . ?
C28 C27 C26 120.6(3) . . ?
O5 C27 C26 118.5(3) . . ?
C27 C28 C29 120.2(3) . . ?
C27 C28 H28A 119.9 . . ?
C29 C28 H28A 119.9 . . ?
C28 C29 C24 119.7(3) . . ?
C28 C29 C30 126.0(3) . . ?
C24 C29 C30 114.3(3) . . ?
C44 C30 C31 114.0(3) . . ?
C44 C30 C29 113.7(3) . . ?
C31 C30 C29 104.7(3) . . ?
C44 C30 C42 114.8(3) . . ?
C31 C30 C42 104.5(3) . . ?
C29 C30 C42 104.1(3) . . ?
C32 C31 C36 119.7(3) . . ?
C32 C31 C30 125.7(3) . . ?
C36 C31 C30 114.6(3) . . ?
C33 C32 C31 119.6(3) . . ?
C33 C32 H32A 120.2 . . ?
C31 C32 H32A 120.2 . . ?
C32 C33 C34 120.8(3) . . ?
C32 C33 O13 119.3(3) . . ?
C34 C33 O13 119.9(3) . . ?
O12 C34 C33 115.8(3) . . ?
O12 C34 C35 124.3(3) . . ?
C33 C34 C35 119.8(3) . . ?
C36 C35 C34 119.0(3) . . ?
C36 C35 H35A 120.5 . . ?
C34 C35 H35A 120.5 . . ?
C35 C36 C31 120.9(3) . . ?
C35 C36 C23 125.2(3) . . ?
C31 C36 C23 113.8(3) . . ?
C38 C37 C42 119.6(4) . . ?
C38 C37 C23 125.9(4) . . ?
C42 C37 C23 114.4(3) . . ?
C37 C38 C39 119.1(4) . . ?
C37 C38 H38A 120.5 . . ?
C39 C38 H38A 120.5 . . ?
C40 C39 C38 121.1(4) . . ?
C40 C39 H39A 119.4 . . ?
C38 C39 H39A 119.4 . . ?
C39 C40 C41 119.8(4) . . ?
C39 C40 H40A 120.1 . . ?
C41 C40 H40A 120.1 . . ?
C42 C41 C40 119.6(4) . . ?
C42 C41 H41A 120.2 . . ?
C40 C41 H41A 120.2 . . ?
C41 C42 C37 120.9(4) . . ?
C41 C42 C30 125.5(4) . . ?
C37 C42 C30 113.7(3) . . ?
C23 C43 H43A 109.5 . . ?
C23 C43 H43B 109.5 . . ?
H43A C43 H43B 109.5 . . ?
C23 C43 H43C 109.5 . . ?
H43A C43 H43C 109.5 . . ?
H43B C43 H43C 109.5 . . ?
C30 C44 H44A 109.5 . . ?
C30 C44 H44B 109.5 . . ?
H44A C44 H44B 109.5 . . ?
C30 C44 H44C 109.5 . . ?
H44A C44 H44C 109.5 . . ?
H44B C44 H44C 109.5 . . ?
O1 C45 C46 107.7(3) . . ?
O1 C45 H45A 110.2 . . ?
C46 C45 H45A 110.2 . . ?
O1 C45 H45B 110.2 . . ?
C46 C45 H45B 110.2 . . ?
H45A C45 H45B 108.5 . . ?
O2 C46 C45 108.5(3) . . ?
O2 C46 H46A 110.0 . . ?
C45 C46 H46A 110.0 . . ?
O2 C46 H46B 110.0 . . ?
C45 C46 H46B 110.0 . . ?
H46A C46 H46B 108.4 . . ?
O2 C47 C48 108.2(3) . . ?
O2 C47 H47A 110.1 . . ?
C48 C47 H47A 110.1 . . ?
O2 C47 H47B 110.1 . . ?
C48 C47 H47B 110.1 . . ?
H47A C47 H47B 108.4 . . ?
O3 C48 C47 107.8(3) . . ?
O3 C48 H48A 110.1 . . ?
C47 C48 H48A 110.1 . . ?
O3 C48 H48B 110.1 . . ?
C47 C48 H48B 110.1 . . ?
H48A C48 H48B 108.5 . . ?
O3 C49 C50 111.0(3) . . ?
O3 C49 H49A 109.4 . . ?
C50 C49 H49A 109.4 . . ?
O3 C49 H49B 109.4 . . ?
C50 C49 H49B 109.4 . . ?
H49A C49 H49B 108.0 . . ?
O4 C50 C49 106.4(3) . . ?
O4 C50 H50A 110.4 . . ?
C49 C50 H50A 110.4 . . ?
O4 C50 H50B 110.4 . . ?
C49 C50 H50B 110.4 . . ?
H50A C50 H50B 108.6 . . ?
O5 C51 C52 104.9(5) . . ?
O5 C51 H51A 110.8 . . ?
C52 C51 H51A 110.8 . . ?
O5 C51 H51B 110.8 . . ?
C52 C51 H51B 110.8 . . ?
H51A C51 H51B 108.8 . . ?
O6 C52 C51 110.6(5) . . ?
O6 C52 H52A 109.5 . . ?
C51 C52 H52A 109.5 . . ?
O6 C52 H52B 109.5 . . ?
C51 C52 H52B 109.5 . . ?
H52A C52 H52B 108.1 . . ?
C52' C51' O5 134.5(12) . . ?
C52' C51' H51C 103.6 . . ?
O5 C51' H51C 103.6 . . ?
C52' C51' H51D 103.6 . . ?
O5 C51' H51D 103.6 . . ?
H51C C51' H51D 105.3 . . ?
O6 C52' C51' 95.3(10) . . ?
O6 C52' H52C 112.7 . . ?
C51' C52' H52C 112.7 . . ?
O6 C52' H52D 112.7 . . ?
C51' C52' H52D 112.7 . . ?
H52C C52' H52D 110.2 . . ?
O6 C53 C54 107.6(4) . . ?
O6 C53 H53A 110.2 . . ?
C54 C53 H53A 110.2 . . ?
O6 C53 H53B 110.2 . . ?
C54 C53 H53B 110.2 . . ?
H53A C53 H53B 108.5 . . ?
O7 C54 C53 113.2(4) . . ?
O7 C54 H54A 108.9 . . ?
C53 C54 H54A 108.9 . . ?
O7 C54 H54B 108.9 . . ?
C53 C54 H54B 108.9 . . ?
H54A C54 H54B 107.8 . . ?
O7 C55 C56 108.6(3) . . ?
O7 C55 H55A 110.0 . . ?
C56 C55 H55A 110.0 . . ?
O7 C55 H55B 110.0 . . ?
C56 C55 H55B 110.0 . . ?
H55A C55 H55B 108.4 . . ?
O8 C56 C55 107.5(3) . . ?
O8 C56 H56A 110.2 . . ?
C55 C56 H56A 110.2 . . ?
O8 C56 H56B 110.2 . . ?
C55 C56 H56B 110.2 . . ?
H56A C56 H56B 108.5 . . ?
O9 C57 C58 106.0(3) . . ?
O9 C57 H57A 110.5 . . ?
C58 C57 H57A 110.5 . . ?
O9 C57 H57B 110.5 . . ?
C58 C57 H57B 110.5 . . ?
H57A C57 H57B 108.7 . . ?
O10 C58 C57 111.3(3) . . ?
O10 C58 H58A 109.4 . . ?
C57 C58 H58A 109.4 . . ?
O10 C58 H58B 109.4 . . ?
C57 C58 H58B 109.4 . . ?
H58A C58 H58B 108.0 . . ?
O10 C59 C60 108.7(4) . . ?
O10 C59 H59A 110.0 . . ?
C60 C59 H59A 110.0 . . ?
O10 C59 H59B 110.0 . . ?
C60 C59 H59B 110.0 . . ?
H59A C59 H59B 108.3 . . ?
O11 C60 C59 109.1(3) . . ?
O11 C60 H60A 109.9 . . ?
C59 C60 H60A 109.9 . . ?
O11 C60 H60B 109.9 . . ?
C59 C60 H60B 109.9 . . ?
H60A C60 H60B 108.3 . . ?
O11 C61 C62 109.3(3) . . ?
O11 C61 H61A 109.8 . . ?
C62 C61 H61A 109.8 . . ?
O11 C61 H61B 109.8 . . ?
C62 C61 H61B 109.8 . . ?
H61A C61 H61B 108.3 . . ?
O12 C62 C61 107.7(3) . . ?
O12 C62 H62A 110.2 . . ?
C61 C62 H62A 110.2 . . ?
O12 C62 H62B 110.2 . . ?
C61 C62 H62B 110.2 . . ?
H62A C62 H62B 108.5 . . ?
O13 C63 C64 109.7(3) . . ?
O13 C63 H63A 109.7 . . ?
C64 C63 H63A 109.7 . . ?
O13 C63 H63B 109.7 . . ?
C64 C63 H63B 109.7 . . ?
H63A C63 H63B 108.2 . . ?
O14 C64 C63 117.4(4) . . ?
O14 C64 O14' 33.7(4) . . ?
C63 C64 O14' 97.4(5) . . ?
O14 C64 H64A 107.9 . . ?
C63 C64 H64A 107.9 . . ?
O14' C64 H64A 91.1 . . ?
O14 C64 H64B 107.9 . . ?
C63 C64 H64B 107.9 . . ?
O14' C64 H64B 141.7 . . ?
H64A C64 H64B 107.2 . . ?
O14 C64 H64C 79.1 . . ?
C63 C64 H64C 112.3 . . ?
O14' C64 H64C 112.2 . . ?
H64A C64 H64C 129.4 . . ?
H64B C64 H64C 31.4 . . ?
O14 C64 H64D 120.7 . . ?
C63 C64 H64D 112.3 . . ?
O14' C64 H64D 112.4 . . ?
H64A C64 H64D 23.2 . . ?
H64B C64 H64D 84.4 . . ?
H64C C64 H64D 109.9 . . ?
O15 C67 C68 109.2(4) . . ?
O15 C67 H67A 109.8 . . ?
C68 C67 H67A 109.8 . . ?
O15 C67 H67B 109.8 . . ?
C68 C67 H67B 109.8 . . ?
H67A C67 H67B 108.3 . . ?
O16 C68 C67 108.7(4) . . ?
O16 C68 H68A 109.9 . . ?
C67 C68 H68A 109.9 . . ?
O16 C68 H68B 109.9 . . ?
C67 C68 H68B 109.9 . . ?
H68A C68 H68B 108.3 . . ?
O17 C69 C70 121.9(3) . . ?
O17 C69 C82 120.3(3) . . ?
C70 C69 C82 117.8(3) . . ?
C75 C70 C71 120.4(3) . . ?
C75 C70 C69 120.6(3) . . ?
C71 C70 C69 119.0(3) . . ?
C72 C71 C70 119.7(4) . . ?
C72 C71 H71A 120.2 . . ?
C70 C71 H71A 120.2 . . ?
O19 C72 C71 125.1(4) . . ?
O19 C72 C73 114.8(3) . . ?
C71 C72 C73 120.1(4) . . ?
O20 C73 C74 124.9(3) . . ?
O20 C73 C72 115.7(3) . . ?
C74 C73 C72 119.5(4) . . ?
C73 C74 C75 120.5(4) . . ?
C73 C74 H74A 119.8 . . ?
C75 C74 H74A 119.8 . . ?
C70 C75 C74 119.8(3) . . ?
C70 C75 C76 121.8(3) . . ?
C74 C75 C76 118.4(3) . . ?
O18 C76 C75 121.8(3) . . ?
O18 C76 C77 120.3(3) . . ?
C75 C76 C77 117.9(3) . . ?
C82 C77 C78 120.2(3) . . ?
C82 C77 C76 120.5(3) . . ?
C78 C77 C76 119.3(3) . . ?
C79 C78 C77 120.3(3) . . ?
C79 C78 H78A 119.8 . . ?
C77 C78 H78A 119.8 . . ?
O21 C79 C78 125.1(3) . . ?
O21 C79 C80 115.3(3) . . ?
C78 C79 C80 119.6(3) . . ?
O22 C80 C81 125.1(3) . . ?
O22 C80 C79 115.0(3) . . ?
C81 C80 C79 119.9(3) . . ?
C80 C81 C82 120.5(3) . . ?
C80 C81 H81A 119.8 . . ?
C82 C81 H81A 119.8 . . ?
C77 C82 C81 119.5(3) . . ?
C77 C82 C69 121.3(3) . . ?
C81 C82 C69 119.2(3) . . ?
O19 C83 C84 107.3(3) . . ?
O19 C83 H83A 110.3 . . ?
C84 C83 H83A 110.3 . . ?
O19 C83 H83B 110.3 . . ?
C84 C83 H83B 110.3 . . ?
H83A C83 H83B 108.5 . . ?
C85' C84 C83 125.0(11) . . ?
C85' C84 C85 22.9(9) . . ?
C83 C84 C85 108.3(4) . . ?
C85' C84 H84A 111.9 . . ?
C83 C84 H84A 110.0 . . ?
C85 C84 H84A 109.8 . . ?
C85' C84 H84B 88.6 . . ?
C83 C84 H84B 110.0 . . ?
C85 C84 H84B 110.2 . . ?
H84A C84 H84B 108.5 . . ?
C85' C84 H84C 106.1 . . ?
C83 C84 H84C 105.8 . . ?
C85 C84 H84C 99.3 . . ?
H84A C84 H84C 14.3 . . ?
H84B C84 H84C 122.2 . . ?
C85' C84 H84D 106.8 . . ?
C83 C84 H84D 105.7 . . ?
C85 C84 H84D 129.4 . . ?
H84A C84 H84D 92.0 . . ?
H84B C84 H84D 20.8 . . ?
H84C C84 H84D 106.3 . . ?
C86 C85 C84 115.6(7) . . ?
C86 C85 H85A 108.4 . . ?
C84 C85 H85A 108.4 . . ?
C86 C85 H85B 108.4 . . ?
C84 C85 H85B 108.4 . . ?
H85A C85 H85B 107.4 . . ?
C85 C86 C87 112.2(6) . . ?
C85 C86 H86A 109.2 . . ?
C87 C86 H86A 109.2 . . ?
C85 C86 H86B 109.2 . . ?
C87 C86 H86B 109.2 . . ?
H86A C86 H86B 107.9 . . ?
C88 C87 C86 110.6(6) . . ?
C88 C87 H87A 109.5 . . ?
C86 C87 H87A 109.5 . . ?
C88 C87 H87B 109.5 . . ?
C86 C87 H87B 109.5 . . ?
H87A C87 H87B 108.1 . . ?
N1 C88 C87 112.7(8) . . ?
N1 C88 H88A 109.0 . . ?
C87 C88 H88A 109.0 . . ?
N1 C88 H88B 109.0 . . ?
C87 C88 H88B 109.0 . . ?
H88A C88 H88B 107.8 . . ?
N2 N1 C88 115.9(11) . . ?
N3 N2 N1 171.4(15) . . ?
C84 C85' C86' 110.4(9) . . ?
C84 C85' H85C 109.6 . . ?
C86' C85' H85C 109.6 . . ?
C84 C85' H85D 109.6 . . ?
C86' C85' H85D 109.6 . . ?
H85C C85' H85D 108.1 . . ?
C85' C86' C87' 108.7(9) . . ?
C85' C86' H86C 110.0 . . ?
C87' C86' H86C 110.0 . . ?
C85' C86' H86D 110.0 . . ?
C87' C86' H86D 110.0 . . ?
H86C C86' H86D 108.3 . . ?
C88' C87' C86' 109.3(10) . . ?
C88' C87' H87C 109.8 . . ?
C86' C87' H87C 109.8 . . ?
C88' C87' H87D 109.8 . . ?
C86' C87' H87D 109.8 . . ?
H87C C87' H87D 108.3 . . ?
N1' C88' C87' 114.1(13) . . ?
N1' C88' H88C 108.7 . . ?
C87' C88' H88C 108.7 . . ?
N1' C88' H88D 108.7 . . ?
C87' C88' H88D 108.7 . . ?
H88C C88' H88D 107.6 . . ?
N2' N1' C88' 156(4) . . ?
N1' N2' N3' 167(5) . . ?
O20 C89 C90 107.7(4) . . ?
O20 C89 H89A 110.2 . . ?
C90 C89 H89A 110.2 . . ?
O20 C89 H89B 110.2 . . ?
C90 C89 H89B 110.2 . . ?
H89A C89 H89B 108.5 . . ?
C89 C90 C91 111.4(4) . . ?
C89 C90 H90A 109.3 . . ?
C91 C90 H90A 109.3 . . ?
C89 C90 H90B 109.3 . . ?
C91 C90 H90B 109.3 . . ?
H90A C90 H90B 108.0 . . ?
C92 C91 C90 112.3(5) . . ?
C92 C91 H91A 109.1 . . ?
C90 C91 H91A 109.1 . . ?
C92 C91 H91B 109.1 . . ?
C90 C91 H91B 109.1 . . ?
H91A C91 H91B 107.9 . . ?
C91 C92 C93 114.0(5) . . ?
C91 C92 H92A 108.7 . . ?
C93 C92 H92A 108.7 . . ?
C91 C92 H92B 108.7 . . ?
C93 C92 H92B 108.7 . . ?
H92A C92 H92B 107.6 . . ?
C94 C93 C92 113.7(6) . . ?
C94 C93 H93A 108.8 . . ?
C92 C93 H93A 108.8 . . ?
C94 C93 H93B 108.8 . . ?
C92 C93 H93B 108.8 . . ?
H93A C93 H93B 107.7 . . ?
C93 C94 N4 109.6(6) . . ?
C93 C94 H94A 109.8 . . ?
N4 C94 H94A 109.8 . . ?
C93 C94 H94B 109.8 . . ?
N4 C94 H94B 109.8 . . ?
H94A C94 H94B 108.2 . . ?
O21 C95 C96 105.4(3) . . ?
O21 C95 H95A 110.7 . . ?
C96 C95 H95A 110.7 . . ?
O21 C95 H95B 110.7 . . ?
C96 C95 H95B 110.7 . . ?
H95A C95 H95B 108.8 . . ?
C95 C96 C97 112.4(4) . . ?
C95 C96 H96A 109.1 . . ?
C97 C96 H96A 109.1 . . ?
C95 C96 H96B 109.1 . . ?
C97 C96 H96B 109.1 . . ?
H96A C96 H96B 107.9 . . ?
C96 C97 C98 110.3(5) . . ?
C96 C97 H97A 109.6 . . ?
C98 C97 H97A 109.6 . . ?
C96 C97 H97B 109.6 . . ?
C98 C97 H97B 109.6 . . ?
H97A C97 H97B 108.1 . . ?
C99 C98 C97 109.8(7) . . ?
C99 C98 H98A 109.7 . . ?
C97 C98 H98A 109.7 . . ?
C99 C98 H98B 109.7 . . ?
C97 C98 H98B 109.7 . . ?
H98A C98 H98B 108.2 . . ?
C98 C99 C100 114.3(7) . . ?
C98 C99 H99A 108.7 . . ?
C100 C99 H99A 108.7 . . ?
C98 C99 H99B 108.7 . . ?
C100 C99 H99B 108.7 . . ?
H99A C99 H99B 107.6 . . ?
N7 C100 N7' 53.3(12) . . ?
N7 C100 C99 113.7(7) . . ?
N7' C100 C99 136.7(12) . . ?
N7 C100 H10S 108.5 . . ?
N7' C100 H10S 115.1 . . ?
C99 C100 H10S 108.1 . . ?
N7 C100 H10T 109.1 . . ?
N7' C100 H10T 56.5 . . ?
C99 C100 H10T 109.3 . . ?
H10S C100 H10T 107.9 . . ?
N7 C100 H10Q 61.1 . . ?
N7' C100 H10Q 102.4 . . ?
C99 C100 H10Q 103.3 . . ?
H10S C100 H10Q 54.5 . . ?
H10T C100 H10Q 146.8 . . ?
N7 C100 H10R 142.9 . . ?
N7' C100 H10R 103.2 . . ?
C99 C100 H10R 102.8 . . ?
H10S C100 H10R 51.0 . . ?
H10T C100 H10R 61.9 . . ?
H10Q C100 H10R 105.3 . . ?
O22 C101 C102 106.5(3) . . ?
O22 C101 H10B 110.4 . . ?
C102 C101 H10B 110.4 . . ?
O22 C101 H10C 110.4 . . ?
C102 C101 H10C 110.4 . . ?
H10B C101 H10C 108.6 . . ?
C101 C102 C103 115.0(4) . . ?
C101 C102 H10D 108.5 . . ?
C103 C102 H10D 108.5 . . ?
C101 C102 H10E 108.5 . . ?
C103 C102 H10E 108.5 . . ?
H10D C102 H10E 107.5 . . ?
C104 C103 C102 111.6(4) . . ?
C104 C103 H10F 109.3 . . ?
C102 C103 H10F 109.3 . . ?
C104 C103 H10G 109.3 . . ?
C102 C103 H10G 109.3 . . ?
H10F C103 H10G 108.0 . . ?
C103 C104 C105 115.5(4) . . ?
C103 C104 H10H 108.4 . . ?
C105 C104 H10H 108.4 . . ?
C103 C104 H10I 108.4 . . ?
C105 C104 H10I 108.4 . . ?
H10H C104 H10I 107.5 . . ?
C106 C105 C104 110.7(4) . . ?
C106 C105 H10J 109.5 . . ?
C104 C105 H10J 109.5 . . ?
C106 C105 H10K 109.5 . . ?
C104 C105 H10K 109.5 . . ?
H10J C105 H10K 108.1 . . ?
N10 C106 C105 110.3(4) . . ?
N10 C106 H10L 109.6 . . ?
C105 C106 H10L 109.6 . . ?
N10 C106 H10M 109.6 . . ?
C105 C106 H10M 109.6 . . ?
H10L C106 H10M 108.1 . . ?
C107 N13 K2 140.2(10) . . ?
N13 C107 C108 175.9(12) . . ?
C107 C108 H10N 109.5 . . ?
C107 C108 H10O 109.5 . . ?
H10N C108 H10O 109.5 . . ?
C107 C108 H10P 109.5 . . ?
H10N C108 H10P 109.5 . . ?
H10O C108 H10P 109.5 . . ?
N14 C109 C110 164(4) . . ?
N15 C111 C112 177.3(6) . . ?
C111 C112 H11D 109.5 . . ?
C111 C112 H11E 109.5 . . ?
H11D C112 H11E 109.5 . . ?
C111 C112 H11F 109.5 . . ?
H11D C112 H11F 109.5 . . ?
H11E C112 H11F 109.5 . . ?
N16 C113 C114 178.8(6) . . ?
C113 C114 H11G 109.5 . . ?
C113 C114 H11H 109.5 . . ?
H11G C114 H11H 109.5 . . ?
C113 C114 H11I 109.5 . . ?
H11G C114 H11I 109.5 . . ?
H11H C114 H11I 109.5 . . ?
N5 N4 C94 117.1(7) . . ?
N6 N5 N4 171.3(8) . . ?
N8 N7 C100 116.1(8) . . ?
N8 N7 H10Q 77.7 . . ?
C100 N7 H10Q 42.8 . . ?
N9 N8 N7 171.6(12) . . ?
N8' N7' C100 133(2) . . ?
N8' N7' H10T 118.5 . . ?
C100 N7' H10T 41.9 . . ?
N9' N8' N7' 169(3) . . ?
O14 C65 C66 107.7(7) . . ?
O14 C65 H65A 110.2 . . ?
C66 C65 H65A 110.2 . . ?
O14 C65 H65B 110.2 . . ?
C66 C65 H65B 110.2 . . ?
H65A C65 H65B 108.5 . . ?
O15 C66 C65 104.2(6) . . ?
O15 C66 H66A 110.9 . . ?
C65 C66 H66A 110.9 . . ?
O15 C66 H66B 110.9 . . ?
C65 C66 H66B 110.9 . . ?
H66A C66 H66B 108.9 . . ?
C64 O14 C65 116.1(5) . . ?
C64 O14 K2 118.7(3) . . ?
C65 O14 K2 124.2(4) . . ?
C65' O14' C64 114.8(8) . . ?
C65' O14' K2 109.9(6) . . ?
C64 O14' K2 117.1(4) . . ?
O15 C66' C65' 121.5(10) . . ?
O15 C66' H66C 107.0 . . ?
C65' C66' H66C 107.0 . . ?
O15 C66' H66D 107.0 . . ?
C65' C66' H66D 107.0 . . ?
H66C C66' H66D 106.7 . . ?
O14' C65' C66' 112.2(10) . . ?
O14' C65' K2 48.0(5) . . ?
C66' C65' K2 81.9(7) . . ?
O14' C65' H65C 109.2 . . ?
C66' C65' H65C 109.2 . . ?
K2 C65' H65C 156.9 . . ?
O14' C65' H65D 109.2 . . ?
C66' C65' H65D 109.2 . . ?
K2 C65' H65D 86.3 . . ?
H65C C65' H65D 107.9 . . ?
N11 N10 C106 115.7(4) . . ?
N12 N11 N10 175.2(6) . . ?
C4 O1 C45 116.1(3) . . ?
C4 O1 K1 113.7(2) . . ?
C45 O1 K1 117.4(2) . . ?
C47 O2 C46 111.4(3) . . ?
C47 O2 K1 111.1(2) . . ?
C46 O2 K1 112.3(2) . . ?
C48 O3 C49 113.4(3) . . ?
C48 O3 K1 120.9(2) . . ?
C49 O3 K1 113.4(2) . . ?
C26 O4 C50 118.1(3) . . ?
C26 O4 K1 115.1(2) . . ?
C50 O4 K1 119.5(2) . . ?
C27 O5 C51 121.7(4) . . ?
C27 O5 C51' 107.4(6) . . ?
C51 O5 C51' 28.6(6) . . ?
C27 O5 K1 110.7(2) . . ?
C51 O5 K1 119.6(3) . . ?
C51' O5 K1 111.0(5) . . ?
C53 O6 C52 118.3(4) . . ?
C53 O6 C52' 113.0(10) . . ?
C52 O6 C52' 20.7(7) . . ?
C53 O6 K1 117.1(3) . . ?
C52 O6 K1 113.1(3) . . ?
C52' O6 K1 127.3(9) . . ?
C55 O7 C54 112.2(3) . . ?
C55 O7 K1 113.6(2) . . ?
C54 O7 K1 112.1(2) . . ?
C5 O8 C56 112.4(3) . . ?
C5 O8 K1 114.0(2) . . ?
C56 O8 K1 111.0(2) . . ?
C12 O9 C57 117.1(3) . . ?
C12 O9 K2 116.7(2) . . ?
C57 O9 K2 116.3(2) . . ?
C59 O10 C58 112.3(3) . . ?
C59 O10 K2 119.6(2) . . ?
C58 O10 K2 114.2(2) . . ?
C61 O11 C60 111.8(3) . . ?
C61 O11 K2 111.3(2) . . ?
C60 O11 K2 109.7(2) . . ?
C34 O12 C62 116.2(3) . . ?
C34 O12 K2 114.9(2) . . ?
C62 O12 K2 117.9(2) . . ?
C33 O13 C63 110.9(3) . . ?
C33 O13 K2 113.9(2) . . ?
C63 O13 K2 106.5(2) . . ?
C66 O15 C67 115.0(6) . . ?
C66 O15 C66' 18.9(7) . . ?
C67 O15 C66' 107.6(6) . . ?
C66 O15 K2 113.9(5) . . ?
C67 O15 K2 120.5(2) . . ?
C66' O15 K2 107.7(5) . . ?
C11 O16 C68 111.8(3) . . ?
C11 O16 K2 107.4(2) . . ?
C68 O16 K2 106.9(2) . . ?
C69 O17 K1 174.3(3) . . ?
C76 O18 K2 171.7(3) . . ?
C72 O19 C83 119.6(3) . . ?
C73 O20 C89 117.3(3) . . ?
C79 O21 C95 117.1(3) . . ?
C80 O22 C101 117.9(3) . . ?

loop_
_geom_bond_atom_site_label_1
_geom_bond_atom_site_label_2
_geom_bond_distance
_geom_bond_site_symmetry_2
_geom_bond_publ_flag
K1 O17 2.677(3) . ?
K1 O7 2.759(3) . ?
K1 O4 2.764(3) . ?
K1 O3 2.842(3) . ?
K1 O8 2.879(3) . ?
K1 O5 2.934(3) . ?
K1 O6 2.947(3) . ?
K1 O2 2.951(3) . ?
K1 O1 2.953(3) . ?
K2 O18 2.677(3) . ?
K2 O14' 2.775(7) . ?
K2 O15 2.883(3) . ?
K2 O10 2.892(3) . ?
K2 O9 2.901(3) . ?
K2 O14 2.912(5) . ?
K2 O13 2.973(3) . ?
K2 O11 2.987(3) . ?
K2 O12 3.010(3) . ?
K2 O16 3.177(3) . ?
K2 N13 3.242(10) . ?
K2 C65' 3.513(12) . ?
P1 F2 1.584(3) . ?
P1 F3 1.590(3) . ?
P1 F1 1.591(3) . ?
P1 F5 1.597(3) . ?
P1 F6 1.599(3) . ?
P1 F4 1.611(3) . ?
P2 F8 1.563(4) . ?
P2 F10 1.576(4) . ?
P2 F7 1.576(4) . ?
P2 F12 1.599(3) . ?
P2 F11 1.609(4) . ?
P2 F9 1.616(4) . ?
C1 C21 1.520(5) . ?
C1 C14 1.529(5) . ?
C1 C15 1.537(5) . ?
C1 C2 1.539(5) . ?
C2 C3 1.382(5) . ?
C2 C7 1.396(5) . ?
C3 C4 1.387(5) . ?
C3 H3A 0.9500 . ?
C4 O1 1.373(4) . ?
C4 C5 1.391(5) . ?
C5 O8 1.385(4) . ?
C5 C6 1.386(5) . ?
C6 C7 1.391(5) . ?
C6 H6A 0.9500 . ?
C7 C8 1.528(5) . ?
C8 C22 1.522(5) . ?
C8 C9 1.536(5) . ?
C8 C20 1.545(5) . ?
C9 C10 1.388(5) . ?
C9 C14 1.398(5) . ?
C10 C11 1.382(5) . ?
C10 H10A 0.9500 . ?
C11 O16 1.393(4) . ?
C11 C12 1.398(5) . ?
C12 O9 1.366(4) . ?
C12 C13 1.395(5) . ?
C13 C14 1.383(5) . ?
C13 H13A 0.9500 . ?
C15 C16 1.388(6) . ?
C15 C20 1.405(6) . ?
C16 C17 1.395(7) . ?
C16 H16A 0.9500 . ?
C17 C18 1.373(7) . ?
C17 H17A 0.9500 . ?
C18 C19 1.400(6) . ?
C18 H18A 0.9500 . ?
C19 C20 1.373(6) . ?
C19 H19A 0.9500 . ?
C21 H21A 0.9800 . ?
C21 H21B 0.9800 . ?
C21 H21C 0.9800 . ?
C22 H22A 0.9800 . ?
C22 H22B 0.9800 . ?
C22 H22C 0.9800 . ?
C23 C43 1.514(5) . ?
C23 C24 1.528(5) . ?
C23 C36 1.532(5) . ?
C23 C37 1.543(5) . ?
C24 C25 1.387(5) . ?
C24 C29 1.401(5) . ?
C25 C26 1.390(5) . ?
C25 H25A 0.9500 . ?
C26 O4 1.374(4) . ?
C26 C27 1.395(5) . ?
C27 C28 1.376(5) . ?
C27 O5 1.387(4) . ?
C28 C29 1.380(5) . ?
C28 H28A 0.9500 . ?
C29 C30 1.535(5) . ?
C30 C44 1.520(5) . ?
C30 C31 1.529(5) . ?
C30 C42 1.538(5) . ?
C31 C32 1.385(5) . ?
C31 C36 1.394(5) . ?
C32 C33 1.384(5) . ?
C32 H32A 0.9500 . ?
C33 C34 1.390(5) . ?
C33 O13 1.392(4) . ?
C34 O12 1.375(4) . ?
C34 C35 1.395(5) . ?
C35 C36 1.387(5) . ?
C35 H35A 0.9500 . ?
C37 C38 1.387(5) . ?
C37 C42 1.394(5) . ?
C38 C39 1.396(6) . ?
C38 H38A 0.9500 . ?
C39 C40 1.377(7) . ?
C39 H39A 0.9500 . ?
C40 C41 1.388(6) . ?
C40 H40A 0.9500 . ?
C41 C42 1.382(5) . ?
C41 H41A 0.9500 . ?
C43 H43A 0.9800 . ?
C43 H43B 0.9800 . ?
C43 H43C 0.9800 . ?
C44 H44A 0.9800 . ?
C44 H44B 0.9800 . ?
C44 H44C 0.9800 . ?
C45 O1 1.440(4) . ?
C45 C46 1.495(5) . ?
C45 H45A 0.9900 . ?
C45 H45B 0.9900 . ?
C46 O2 1.433(5) . ?
C46 H46A 0.9900 . ?
C46 H46B 0.9900 . ?
C47 O2 1.432(4) . ?
C47 C48 1.488(6) . ?
C47 H47A 0.9900 . ?
C47 H47B 0.9900 . ?
C48 O3 1.420(5) . ?
C48 H48A 0.9900 . ?
C48 H48B 0.9900 . ?
C49 O3 1.425(5) . ?
C49 C50 1.501(5) . ?
C49 H49A 0.9900 . ?
C49 H49B 0.9900 . ?
C50 O4 1.434(4) . ?
C50 H50A 0.9900 . ?
C50 H50B 0.9900 . ?
C51 O5 1.390(6) . ?
C51 C52 1.525(7) . ?
C51 H51A 0.9900 . ?
C51 H51B 0.9900 . ?
C52 O6 1.446(6) . ?
C52 H52A 0.9900 . ?
C52 H52B 0.9900 . ?
C51' C52' 1.516(11) . ?
C51' O5 1.521(8) . ?
C51' H51C 0.9900 . ?
C51' H51D 0.9900 . ?
C52' O6 1.455(10) . ?
C52' H52C 0.9900 . ?
C52' H52D 0.9900 . ?
C53 O6 1.406(6) . ?
C53 C54 1.508(7) . ?
C53 H53A 0.9900 . ?
C53 H53B 0.9900 . ?
C54 O7 1.437(5) . ?
C54 H54A 0.9900 . ?
C54 H54B 0.9900 . ?
C55 O7 1.418(5) . ?
C55 C56 1.498(5) . ?
C55 H55A 0.9900 . ?
C55 H55B 0.9900 . ?
C56 O8 1.451(5) . ?
C56 H56A 0.9900 . ?
C56 H56B 0.9900 . ?
C57 O9 1.438(5) . ?
C57 C58 1.502(6) . ?
C57 H57A 0.9900 . ?
C57 H57B 0.9900 . ?
C58 O10 1.435(5) . ?
C58 H58A 0.9900 . ?
C58 H58B 0.9900 . ?
C59 O10 1.420(5) . ?
C59 C60 1.490(7) . ?
C59 H59A 0.9900 . ?
C59 H59B 0.9900 . ?
C60 O11 1.419(5) . ?
C60 H60A 0.9900 . ?
C60 H60B 0.9900 . ?
C61 O11 1.414(5) . ?
C61 C62 1.493(6) . ?
C61 H61A 0.9900 . ?
C61 H61B 0.9900 . ?
C62 O12 1.438(5) . ?
C62 H62A 0.9900 . ?
C62 H62B 0.9900 . ?
C63 O13 1.438(5) . ?
C63 C64 1.477(6) . ?
C63 H63A 0.9900 . ?
C63 H63B 0.9900 . ?
C64 O14 1.343(6) . ?
C64 O14' 1.554(8) . ?
C64 H64A 0.9900 . ?
C64 H64B 0.9900 . ?
C64 H64C 0.9600 . ?
C64 H64D 0.9600 . ?
C67 O15 1.423(5) . ?
C67 C68 1.484(6) . ?
C67 H67A 0.9900 . ?
C67 H67B 0.9900 . ?
C68 O16 1.450(5) . ?
C68 H68A 0.9900 . ?
C68 H68B 0.9900 . ?
C69 O17 1.222(4) . ?
C69 C70 1.476(5) . ?
C69 C82 1.480(5) . ?
C70 C75 1.394(5) . ?
C70 C71 1.398(5) . ?
C71 C72 1.386(6) . ?
C71 H71A 0.9500 . ?
C72 O19 1.360(5) . ?
C72 C73 1.418(5) . ?
C73 O20 1.353(5) . ?
C73 C74 1.384(5) . ?
C74 C75 1.395(5) . ?
C74 H74A 0.9500 . ?
C75 C76 1.464(5) . ?
C76 O18 1.229(4) . ?
C76 C77 1.484(5) . ?
C77 C82 1.396(5) . ?
C77 C78 1.403(5) . ?
C78 C79 1.377(5) . ?
C78 H78A 0.9500 . ?
C79 O21 1.357(5) . ?
C79 C80 1.418(5) . ?
C80 O22 1.356(5) . ?
C80 C81 1.385(6) . ?
C81 C82 1.396(5) . ?
C81 H81A 0.9500 . ?
C83 O19 1.439(5) . ?
C83 C84 1.520(6) . ?
C83 H83A 0.9900 . ?
C83 H83B 0.9900 . ?
C84 C85' 1.508(9) . ?
C84 C85 1.548(7) . ?
C84 H84A 0.9597 . ?
C84 H84B 0.9601 . ?
C84 H84C 0.9597 . ?
C84 H84D 0.9599 . ?
C85 C86 1.522(7) . ?
C85 H85A 0.9900 . ?
C85 H85B 0.9900 . ?
C86 C87 1.543(8) . ?
C86 H86A 0.9900 . ?
C86 H86B 0.9900 . ?
C87 C88 1.531(8) . ?
C87 H87A 0.9900 . ?
C87 H87B 0.9900 . ?
C88 N1 1.484(8) . ?
C88 H88A 0.9900 . ?
C88 H88B 0.9900 . ?
N1 N2 1.161(8) . ?
N2 N3 1.140(9) . ?
C85' C86' 1.535(10) . ?
C85' H85C 0.9900 . ?
C85' H85D 0.9900 . ?
C86' C87' 1.553(10) . ?
C86' H86C 0.9900 . ?
C86' H86D 0.9900 . ?
C87' C88' 1.518(10) . ?
C87' H87C 0.9900 . ?
C87' H87D 0.9900 . ?
C88' N1' 1.466(10) . ?
C88' H88C 0.9900 . ?
C88' H88D 0.9900 . ?
N1' N2' 1.144(10) . ?
N2' N3' 1.148(10) . ?
C89 O20 1.440(5) . ?
C89 C90 1.487(6) . ?
C89 H89A 0.9900 . ?
C89 H89B 0.9900 . ?
C90 C91 1.535(7) . ?
C90 H90A 0.9900 . ?
C90 H90B 0.9900 . ?
C91 C92 1.472(8) . ?
C91 H91A 0.9900 . ?
C91 H91B 0.9900 . ?
C92 C93 1.552(8) . ?
C92 H92A 0.9900 . ?
C92 H92B 0.9900 . ?
C93 C94 1.484(9) . ?
C93 H93A 0.9900 . ?
C93 H93B 0.9900 . ?
C94 N4 1.496(10) . ?
C94 H94A 0.9900 . ?
C94 H94B 0.9900 . ?
C95 O21 1.440(5) . ?
C95 C96 1.519(6) . ?
C95 H95A 0.9900 . ?
C95 H95B 0.9900 . ?
C96 C97 1.527(7) . ?
C96 H96A 0.9900 . ?
C96 H96B 0.9900 . ?
C97 C98 1.590(9) . ?
C97 H97A 0.9900 . ?
C97 H97B 0.9900 . ?
C98 C99 1.460(10) . ?
C98 H98A 0.9900 . ?
C98 H98B 0.9900 . ?
C99 C100 1.522(9) . ?
C99 H99A 0.9900 . ?
C99 H99B 0.9900 . ?
C100 N7 1.371(9) . ?
C100 N7' 1.422(12) . ?
C100 H10S 0.9600 . ?
C100 H10T 0.9600 . ?
C100 H10Q 0.9600 . ?
C100 H10R 0.9601 . ?
C101 O22 1.440(5) . ?
C101 C102 1.506(6) . ?
C101 H10B 0.9900 . ?
C101 H10C 0.9900 . ?
C102 C103 1.525(6) . ?
C102 H10D 0.9900 . ?
C102 H10E 0.9900 . ?
C103 C104 1.511(6) . ?
C103 H10F 0.9900 . ?
C103 H10G 0.9900 . ?
C104 C105 1.513(6) . ?
C104 H10H 0.9900 . ?
C104 H10I 0.9900 . ?
C105 C106 1.512(6) . ?
C105 H10J 0.9900 . ?
C105 H10K 0.9900 . ?
C106 N10 1.462(6) . ?
C106 H10L 0.9900 . ?
C106 H10M 0.9900 . ?
N13 C107 1.119(7) . ?
C107 C108 1.497(8) . ?
C108 H10N 0.9800 . ?
C108 H10O 0.9800 . ?
C108 H10P 0.9800 . ?
N14 C109 1.110(10) . ?
C109 C110 1.507(10) . ?
C110 H11A 0.9800 . ?
C110 H11B 0.9800 . ?
C110 H11C 0.9800 . ?
C111 N15 1.138(6) . ?
C111 C112 1.452(7) . ?
C112 H11D 0.9800 . ?
C112 H11E 0.9800 . ?
C112 H11F 0.9800 . ?
C113 N16 1.123(6) . ?
C113 C114 1.435(7) . ?
C114 H11G 0.9800 . ?
C114 H11H 0.9800 . ?
C114 H11I 0.9800 . ?
N4 N5 1.203(9) . ?
N5 N6 1.130(8) . ?
N7 N8 1.188(8) . ?
N7 H10Q 1.2366 . ?
N8 N9 1.142(9) . ?
N7' N8' 1.204(10) . ?
N7' H10T 1.1984 . ?
N8' N9' 1.198(10) . ?
C65 O14 1.425(6) . ?
C65 C66 1.515(8) . ?
C65 H65A 0.9900 . ?
C65 H65B 0.9900 . ?
C66 O15 1.416(7) . ?
C66 H66A 0.9900 . ?
C66 H66B 0.9900 . ?
O14' C65' 1.410(8) . ?
C66' O15 1.492(9) . ?
C66' C65' 1.522(9) . ?
C66' H66C 0.9900 . ?
C66' H66D 0.9900 . ?
C65' H65C 0.9900 . ?
C65' H65D 0.9900 . ?
N10 N11 1.191(6) . ?
N11 N12 1.149(6) . ?

loop_
_geom_torsion_atom_site_label_1
_geom_torsion_atom_site_label_2
_geom_torsion_atom_site_label_3
_geom_torsion_atom_site_label_4
_geom_torsion
_geom_torsion_site_symmetry_1
_geom_torsion_site_symmetry_2
_geom_torsion_site_symmetry_3
_geom_torsion_site_symmetry_4
_geom_torsion_publ_flag
C21 C1 C2 C3 1.6(5) . . . . ?
C14 C1 C2 C3 126.8(4) . . . . ?
C15 C1 C2 C3 -124.0(4) . . . . ?
C21 C1 C2 C7 179.9(3) . . . . ?
C14 C1 C2 C7 -54.9(4) . . . . ?
C15 C1 C2 C7 54.3(4) . . . . ?
C7 C2 C3 C4 -0.9(5) . . . . ?
C1 C2 C3 C4 177.3(3) . . . . ?
C2 C3 C4 O1 179.9(3) . . . . ?
C2 C3 C4 C5 0.1(5) . . . . ?
O1 C4 C5 O8 -0.9(5) . . . . ?
C3 C4 C5 O8 178.9(3) . . . . ?
O1 C4 C5 C6 -179.8(3) . . . . ?
C3 C4 C5 C6 0.0(5) . . . . ?
O8 C5 C6 C7 -178.3(3) . . . . ?
C4 C5 C6 C7 0.7(5) . . . . ?
C5 C6 C7 C2 -1.4(5) . . . . ?
C5 C6 C7 C8 -179.0(3) . . . . ?
C3 C2 C7 C6 1.6(5) . . . . ?
C1 C2 C7 C6 -176.8(3) . . . . ?
C3 C2 C7 C8 179.4(3) . . . . ?
C1 C2 C7 C8 1.1(4) . . . . ?
C6 C7 C8 C22 -3.5(5) . . . . ?
C2 C7 C8 C22 178.8(3) . . . . ?
C6 C7 C8 C9 -129.0(4) . . . . ?
C2 C7 C8 C9 53.3(4) . . . . ?
C6 C7 C8 C20 121.9(4) . . . . ?
C2 C7 C8 C20 -55.8(4) . . . . ?
C22 C8 C9 C10 4.0(5) . . . . ?
C7 C8 C9 C10 129.3(4) . . . . ?
C20 C8 C9 C10 -121.5(4) . . . . ?
C22 C8 C9 C14 -179.1(3) . . . . ?
C7 C8 C9 C14 -53.8(4) . . . . ?
C20 C8 C9 C14 55.4(4) . . . . ?
C14 C9 C10 C11 1.6(6) . . . . ?
C8 C9 C10 C11 178.3(4) . . . . ?
C9 C10 C11 O16 177.3(3) . . . . ?
C9 C10 C11 C12 -0.7(6) . . . . ?
C10 C11 C12 O9 -179.5(3) . . . . ?
O16 C11 C12 O9 2.5(5) . . . . ?
C10 C11 C12 C13 0.0(6) . . . . ?
O16 C11 C12 C13 -178.0(3) . . . . ?
O9 C12 C13 C14 179.2(4) . . . . ?
C11 C12 C13 C14 -0.3(6) . . . . ?
C12 C13 C14 C9 1.3(6) . . . . ?
C12 C13 C14 C1 -177.4(3) . . . . ?
C10 C9 C14 C13 -1.9(6) . . . . ?
C8 C9 C14 C13 -179.0(3) . . . . ?
C10 C9 C14 C1 176.9(3) . . . . ?
C8 C9 C14 C1 -0.2(5) . . . . ?
C21 C1 C14 C13 -1.3(5) . . . . ?
C15 C1 C14 C13 123.9(4) . . . . ?
C2 C1 C14 C13 -126.9(4) . . . . ?
C21 C1 C14 C9 179.9(3) . . . . ?
C15 C1 C14 C9 -54.8(4) . . . . ?
C2 C1 C14 C9 54.4(4) . . . . ?
C21 C1 C15 C16 0.2(5) . . . . ?
C14 C1 C15 C16 -124.7(4) . . . . ?
C2 C1 C15 C16 125.7(4) . . . . ?
C21 C1 C15 C20 179.4(3) . . . . ?
C14 C1 C15 C20 54.5(4) . . . . ?
C2 C1 C15 C20 -55.1(4) . . . . ?
C20 C15 C16 C17 -1.3(6) . . . . ?
C1 C15 C16 C17 177.9(4) . . . . ?
C15 C16 C17 C18 0.1(6) . . . . ?
C16 C17 C18 C19 1.2(7) . . . . ?
C17 C18 C19 C20 -1.4(6) . . . . ?
C18 C19 C20 C15 0.2(6) . . . . ?
C18 C19 C20 C8 -178.3(4) . . . . ?
C16 C15 C20 C19 1.1(5) . . . . ?
C1 C15 C20 C19 -178.1(3) . . . . ?
C16 C15 C20 C8 179.8(3) . . . . ?
C1 C15 C20 C8 0.6(4) . . . . ?
C22 C8 C20 C19 -1.9(5) . . . . ?
C7 C8 C20 C19 -126.7(4) . . . . ?
C9 C8 C20 C19 123.2(4) . . . . ?
C22 C8 C20 C15 179.5(3) . . . . ?
C7 C8 C20 C15 54.7(4) . . . . ?
C9 C8 C20 C15 -55.4(4) . . . . ?
C43 C23 C24 C25 -1.6(5) . . . . ?
C36 C23 C24 C25 -127.1(4) . . . . ?
C37 C23 C24 C25 122.8(4) . . . . ?
C43 C23 C24 C29 179.6(3) . . . . ?
C36 C23 C24 C29 54.2(4) . . . . ?
C37 C23 C24 C29 -56.0(4) . . . . ?
C29 C24 C25 C26 -0.8(5) . . . . ?
C23 C24 C25 C26 -179.5(3) . . . . ?
C24 C25 C26 O4 179.3(3) . . . . ?
C24 C25 C26 C27 -2.0(5) . . . . ?
O4 C26 C27 C28 -177.4(3) . . . . ?
C25 C26 C27 C28 3.9(6) . . . . ?
O4 C26 C27 O5 7.4(5) . . . . ?
C25 C26 C27 O5 -171.4(3) . . . . ?
O5 C27 C28 C29 172.3(3) . . . . ?
C26 C27 C28 C29 -2.8(6) . . . . ?
C27 C28 C29 C24 0.0(5) . . . . ?
C27 C28 C29 C30 179.2(3) . . . . ?
C25 C24 C29 C28 1.8(5) . . . . ?
C23 C24 C29 C28 -179.3(3) . . . . ?
C25 C24 C29 C30 -177.5(3) . . . . ?
C23 C24 C29 C30 1.3(4) . . . . ?
C28 C29 C30 C44 0.9(5) . . . . ?
C24 C29 C30 C44 -179.8(3) . . . . ?
C28 C29 C30 C31 125.8(4) . . . . ?
C24 C29 C30 C31 -54.9(4) . . . . ?
C28 C29 C30 C42 -124.8(4) . . . . ?
C24 C29 C30 C42 54.5(4) . . . . ?
C44 C30 C31 C32 -5.1(5) . . . . ?
C29 C30 C31 C32 -129.8(4) . . . . ?
C42 C30 C31 C32 121.0(4) . . . . ?
C44 C30 C31 C36 177.2(3) . . . . ?
C29 C30 C31 C36 52.4(4) . . . . ?
C42 C30 C31 C36 -56.8(4) . . . . ?
C36 C31 C32 C33 -1.6(5) . . . . ?
C30 C31 C32 C33 -179.2(3) . . . . ?
C31 C32 C33 C34 -0.9(5) . . . . ?
C31 C32 C33 O13 179.7(3) . . . . ?
C32 C33 C34 O12 -179.4(3) . . . . ?
O13 C33 C34 O12 -0.1(5) . . . . ?
C32 C33 C34 C35 2.3(5) . . . . ?
O13 C33 C34 C35 -178.4(3) . . . . ?
O12 C34 C35 C36 -179.2(3) . . . . ?
C33 C34 C35 C36 -1.0(5) . . . . ?
C34 C35 C36 C31 -1.5(5) . . . . ?
C34 C35 C36 C23 176.0(3) . . . . ?
C32 C31 C36 C35 2.8(5) . . . . ?
C30 C31 C36 C35 -179.3(3) . . . . ?
C32 C31 C36 C23 -174.9(3) . . . . ?
C30 C31 C36 C23 3.0(4) . . . . ?
C43 C23 C36 C35 0.2(5) . . . . ?
C24 C23 C36 C35 125.6(4) . . . . ?
C37 C23 C36 C35 -125.5(4) . . . . ?
C43 C23 C36 C31 177.8(3) . . . . ?
C24 C23 C36 C31 -56.8(4) . . . . ?
C37 C23 C36 C31 52.1(4) . . . . ?
C43 C23 C37 C38 1.8(5) . . . . ?
C24 C23 C37 C38 -122.7(4) . . . . ?
C36 C23 C37 C38 127.8(4) . . . . ?
C43 C23 C37 C42 179.8(3) . . . . ?
C24 C23 C37 C42 55.3(4) . . . . ?
C36 C23 C37 C42 -54.2(4) . . . . ?
C42 C37 C38 C39 -0.9(5) . . . . ?
C23 C37 C38 C39 177.0(3) . . . . ?
C37 C38 C39 C40 1.0(6) . . . . ?
C38 C39 C40 C41 -0.2(6) . . . . ?
C39 C40 C41 C42 -0.6(6) . . . . ?
C40 C41 C42 C37 0.6(5) . . . . ?
C40 C41 C42 C30 -177.5(3) . . . . ?
C38 C37 C42 C41 0.2(5) . . . . ?
C23 C37 C42 C41 -178.0(3) . . . . ?
C38 C37 C42 C30 178.5(3) . . . . ?
C23 C37 C42 C30 0.4(4) . . . . ?
C44 C30 C42 C41 -1.8(5) . . . . ?
C31 C30 C42 C41 -127.3(4) . . . . ?
C29 C30 C42 C41 123.1(4) . . . . ?
C44 C30 C42 C37 179.9(3) . . . . ?
C31 C30 C42 C37 54.4(4) . . . . ?
C29 C30 C42 C37 -55.1(4) . . . . ?
O1 C45 C46 O2 67.9(4) . . . . ?
O2 C47 C48 O3 -65.2(4) . . . . ?
O3 C49 C50 O4 -61.8(4) . . . . ?
O5 C51 C52 O6 66.7(6) . . . . ?
O5 C51' C52' O6 29(3) . . . . ?
O6 C53 C54 O7 60.3(5) . . . . ?
O7 C55 C56 O8 71.0(4) . . . . ?
O9 C57 C58 O10 -66.2(5) . . . . ?
O10 C59 C60 O11 -66.5(4) . . . . ?
O11 C61 C62 O12 67.8(4) . . . . ?
O13 C63 C64 O14 50.2(6) . . . . ?
O13 C63 C64 O14' 78.9(5) . . . . ?
O15 C67 C68 O16 -71.3(5) . . . . ?
O17 C69 C70 C75 -179.6(4) . . . . ?
C82 C69 C70 C75 1.4(5) . . . . ?
O17 C69 C70 C71 0.0(5) . . . . ?
C82 C69 C70 C71 -179.0(3) . . . . ?
C75 C70 C71 C72 0.3(6) . . . . ?
C69 C70 C71 C72 -179.4(3) . . . . ?
C70 C71 C72 O19 -178.8(4) . . . . ?
C70 C71 C72 C73 2.1(6) . . . . ?
O19 C72 C73 O20 -1.6(5) . . . . ?
C71 C72 C73 O20 177.5(4) . . . . ?
O19 C72 C73 C74 177.8(4) . . . . ?
C71 C72 C73 C74 -3.0(6) . . . . ?
O20 C73 C74 C75 -179.1(4) . . . . ?
C72 C73 C74 C75 1.5(6) . . . . ?
C71 C70 C75 C74 -1.8(6) . . . . ?
C69 C70 C75 C74 177.9(3) . . . . ?
C71 C70 C75 C76 178.3(3) . . . . ?
C69 C70 C75 C76 -2.0(5) . . . . ?
C73 C74 C75 C70 0.8(6) . . . . ?
C73 C74 C75 C76 -179.3(4) . . . . ?
C70 C75 C76 O18 -179.7(4) . . . . ?
C74 C75 C76 O18 0.4(5) . . . . ?
C70 C75 C76 C77 0.6(5) . . . . ?
C74 C75 C76 C77 -179.3(3) . . . . ?
O18 C76 C77 C82 -178.2(4) . . . . ?
C75 C76 C77 C82 1.5(5) . . . . ?
O18 C76 C77 C78 1.5(6) . . . . ?
C75 C76 C77 C78 -178.9(3) . . . . ?
C82 C77 C78 C79 0.6(6) . . . . ?
C76 C77 C78 C79 -179.1(4) . . . . ?
C77 C78 C79 O21 -178.9(4) . . . . ?
C77 C78 C79 C80 1.5(6) . . . . ?
O21 C79 C80 O22 -2.6(6) . . . . ?
C78 C79 C80 O22 177.0(4) . . . . ?
O21 C79 C80 C81 177.6(4) . . . . ?
C78 C79 C80 C81 -2.7(6) . . . . ?
O22 C80 C81 C82 -177.8(4) . . . . ?
C79 C80 C81 C82 1.9(6) . . . . ?
C78 C77 C82 C81 -1.5(6) . . . . ?
C76 C77 C82 C81 178.2(3) . . . . ?
C78 C77 C82 C69 178.2(4) . . . . ?
C76 C77 C82 C69 -2.1(6) . . . . ?
C80 C81 C82 C77 0.2(6) . . . . ?
C80 C81 C82 C69 -179.5(4) . . . . ?
O17 C69 C82 C77 -178.3(4) . . . . ?
C70 C69 C82 C77 0.7(5) . . . . ?
O17 C69 C82 C81 1.4(6) . . . . ?
C70 C69 C82 C81 -179.6(3) . . . . ?
O19 C83 C84 C85' -59.8(9) . . . . ?
O19 C83 C84 C85 -77.4(6) . . . . ?
C85' C84 C85 C86 14(2) . . . . ?
C83 C84 C85 C86 154.5(6) . . . . ?
C84 C85 C86 C87 -109.7(8) . . . . ?
C85 C86 C87 C88 67.5(11) . . . . ?
C86 C87 C88 N1 175.3(8) . . . . ?
C87 C88 N1 N2 79.7(14) . . . . ?
C88 N1 N2 N3 -179(100) . . . . ?
C83 C84 C85' C86' 72(2) . . . . ?
C85 C84 C85' C86' 120(4) . . . . ?
C84 C85' C86' C87' -172(2) . . . . ?
C85' C86' C87' C88' -172(2) . . . . ?
C86' C87' C88' N1' -87(3) . . . . ?
C87' C88' N1' N2' -163(9) . . . . ?
C88' N1' N2' N3' 96(25) . . . . ?
O20 C89 C90 C91 173.4(4) . . . . ?
C89 C90 C91 C92 -87.5(6) . . . . ?
C90 C91 C92 C93 -177.2(5) . . . . ?
C91 C92 C93 C94 -177.6(6) . . . . ?
C92 C93 C94 N4 61.7(8) . . . . ?
O21 C95 C96 C97 179.1(6) . . . . ?
C95 C96 C97 C98 174.9(6) . . . . ?
C96 C97 C98 C99 70.8(8) . . . . ?
C97 C98 C99 C100 -169.5(5) . . . . ?
C98 C99 C100 N7 -66.1(9) . . . . ?
C98 C99 C100 N7' -5(2) . . . . ?
O22 C101 C102 C103 63.9(5) . . . . ?
C101 C102 C103 C104 -174.2(4) . . . . ?
C102 C103 C104 C105 -177.0(3) . . . . ?
C103 C104 C105 C106 -178.9(3) . . . . ?
C104 C105 C106 N10 178.9(4) . . . . ?
O18 K2 N13 C107 121.0(13) . . . . ?
O14' K2 N13 C107 10.9(13) . . . . ?
O15 K2 N13 C107 -50.3(14) . . . . ?
O10 K2 N13 C107 -141.1(14) . . . . ?
O9 K2 N13 C107 -119.1(13) . . . . ?
O14 K2 N13 C107 1.3(13) . . . . ?
O13 K2 N13 C107 50.1(14) . . . . ?
O11 K2 N13 C107 159.5(14) . . . . ?
O12 K2 N13 C107 101.5(14) . . . . ?
O16 K2 N13 C107 -40.9(15) . . . . ?
C65' K2 N13 C107 -20.4(13) . . . . ?
K2 N13 C107 C108 -96(22) . . . . ?
C93 C94 N4 N5 -168.9(7) . . . . ?
C94 N4 N5 N6 -172(5) . . . . ?
N7' C100 N7 N8 107.1(18) . . . . ?
C99 C100 N7 N8 -121.3(12) . . . . ?
C100 N7 N8 N9 175(12) . . . . ?
N7 C100 N7' N8' -104(4) . . . . ?
C99 C100 N7' N8' 170(3) . . . . ?
C100 N7' N8' N9' -100(15) . . . . ?
O14 C65 C66 O15 -52.9(9) . . . . ?
C63 C64 O14 C65 -177.8(5) . . . . ?
O14' C64 O14 C65 123.3(10) . . . . ?
C63 C64 O14 K2 -8.9(7) . . . . ?
O14' C64 O14 K2 -67.7(6) . . . . ?
C66 C65 O14 C64 -175.2(6) . . . . ?
C66 C65 O14 K2 16.5(8) . . . . ?
O18 K2 O14 C64 -39.9(6) . . . . ?
O14' K2 O14 C64 75.9(6) . . . . ?
O15 K2 O14 C64 -156.2(6) . . . . ?
O10 K2 O14 C64 147.4(4) . . . . ?
O9 K2 O14 C64 -135.8(4) . . . . ?
O13 K2 O14 C64 -16.3(4) . . . . ?
O11 K2 O14 C64 75.0(5) . . . . ?
O12 K2 O14 C64 24.5(5) . . . . ?
O16 K2 O14 C64 -105.9(5) . . . . ?
N13 K2 O14 C64 99.9(5) . . . . ?
C65' K2 O14 C64 137.6(7) . . . . ?
O18 K2 O14 C65 128.1(5) . . . . ?
O14' K2 O14 C65 -116.1(9) . . . . ?
O15 K2 O14 C65 11.8(5) . . . . ?
O10 K2 O14 C65 -44.6(6) . . . . ?
O9 K2 O14 C65 32.2(6) . . . . ?
O13 K2 O14 C65 151.7(6) . . . . ?
O11 K2 O14 C65 -117.0(5) . . . . ?
O12 K2 O14 C65 -167.5(5) . . . . ?
O16 K2 O14 C65 62.1(5) . . . . ?
N13 K2 O14 C65 -92.1(6) . . . . ?
C65' K2 O14 C65 -54.4(6) . . . . ?
O14 C64 O14' C65' -58.0(9) . . . . ?
C63 C64 O14' C65' 172.1(8) . . . . ?
O14 C64 O14' K2 73.1(7) . . . . ?
C63 C64 O14' K2 -56.9(6) . . . . ?
O18 K2 O14' C65' 157.1(6) . . . . ?
O15 K2 O14' C65' 33.4(7) . . . . ?
O10 K2 O14' C65' -40.9(8) . . . . ?
O9 K2 O14' C65' 34.6(10) . . . . ?
O14 K2 O14' C65' 77.7(9) . . . . ?
O13 K2 O14' C65' 154.7(9) . . . . ?
O11 K2 O14' C65' -103.0(7) . . . . ?
O12 K2 O14' C65' -154.1(8) . . . . ?
O16 K2 O14' C65' 75.9(7) . . . . ?
N13 K2 O14' C65' -72.5(7) . . . . ?
O18 K2 O14' C64 23.7(8) . . . . ?
O15 K2 O14' C64 -99.9(7) . . . . ?
O10 K2 O14' C64 -174.2(5) . . . . ?
O9 K2 O14' C64 -98.8(5) . . . . ?
O14 K2 O14' C64 -55.6(7) . . . . ?
O13 K2 O14' C64 21.4(5) . . . . ?
O11 K2 O14' C64 123.6(6) . . . . ?
O12 K2 O14' C64 72.6(6) . . . . ?
O16 K2 O14' C64 -57.5(6) . . . . ?
N13 K2 O14' C64 154.1(8) . . . . ?
C65' K2 O14' C64 -133.3(12) . . . . ?
C64 O14' C65' C66' 79.5(12) . . . . ?
K2 O14' C65' C66' -55.0(11) . . . . ?
C64 O14' C65' K2 134.5(11) . . . . ?
O15 C66' C65' O14' 50.0(17) . . . . ?
O15 C66' C65' K2 12.1(12) . . . . ?
O18 K2 C65' O14' -39.5(10) . . . . ?
O15 K2 C65' O14' -137.2(8) . . . . ?
O10 K2 C65' O14' 144.2(7) . . . . ?
O9 K2 C65' O14' -156.2(7) . . . . ?
O14 K2 C65' O14' -43.8(6) . . . . ?
O13 K2 C65' O14' -21.9(7) . . . . ?
O11 K2 C65' O14' 85.0(8) . . . . ?
O12 K2 C65' O14' 26.4(8) . . . . ?
O16 K2 C65' O14' -108.2(8) . . . . ?
N13 K2 C65' O14' 85.1(8) . . . . ?
O18 K2 C65' C66' 90.5(8) . . . . ?
O14' K2 C65' C66' 130.0(12) . . . . ?
O15 K2 C65' C66' -7.2(7) . . . . ?
O10 K2 C65' C66' -85.8(8) . . . . ?
O9 K2 C65' C66' -26.2(9) . . . . ?
O14 K2 C65' C66' 86.2(9) . . . . ?
O13 K2 C65' C66' 108.1(8) . . . . ?
O11 K2 C65' C66' -145.0(8) . . . . ?
O12 K2 C65' C66' 156.4(8) . . . . ?
O16 K2 C65' C66' 21.8(8) . . . . ?
N13 K2 C65' C66' -144.9(9) . . . . ?
C105 C106 N10 N11 -151.1(4) . . . . ?
C106 N10 N11 N12 171(7) . . . . ?
C3 C4 O1 C45 -1.7(5) . . . . ?
C5 C4 O1 C45 178.0(3) . . . . ?
C3 C4 O1 K1 -142.5(3) . . . . ?
C5 C4 O1 K1 37.2(4) . . . . ?
C46 C45 O1 C4 178.5(3) . . . . ?
C46 C45 O1 K1 -42.2(4) . . . . ?
O17 K1 O1 C4 48.4(2) . . . . ?
O7 K1 O1 C4 -94.7(2) . . . . ?
O4 K1 O1 C4 81.0(2) . . . . ?
O3 K1 O1 C4 152.3(2) . . . . ?
O8 K1 O1 C4 -37.7(2) . . . . ?
O5 K1 O1 C4 2.7(3) . . . . ?
O6 K1 O1 C4 -82.8(3) . . . . ?
O2 K1 O1 C4 150.0(2) . . . . ?
O17 K1 O1 C45 -91.8(2) . . . . ?
O7 K1 O1 C45 125.1(2) . . . . ?
O4 K1 O1 C45 -59.2(3) . . . . ?
O3 K1 O1 C45 12.1(2) . . . . ?
O8 K1 O1 C45 -178.0(3) . . . . ?
O5 K1 O1 C45 -137.6(2) . . . . ?
O6 K1 O1 C45 137.0(2) . . . . ?
O2 K1 O1 C45 9.8(2) . . . . ?
C48 C47 O2 C46 -175.7(3) . . . . ?
C48 C47 O2 K1 58.3(4) . . . . ?
C45 C46 O2 C47 175.1(3) . . . . ?
C45 C46 O2 K1 -59.6(3) . . . . ?
O17 K1 O2 C47 -142.1(3) . . . . ?
O7 K1 O2 C47 79.0(3) . . . . ?
O4 K1 O2 C47 -68.8(3) . . . . ?
O3 K1 O2 C47 -26.3(2) . . . . ?
O8 K1 O2 C47 144.4(2) . . . . ?
O5 K1 O2 C47 -97.2(3) . . . . ?
O6 K1 O2 C47 14.1(3) . . . . ?
O1 K1 O2 C47 151.2(3) . . . . ?
O17 K1 O2 C46 92.4(2) . . . . ?
O7 K1 O2 C46 -46.5(2) . . . . ?
O4 K1 O2 C46 165.7(2) . . . . ?
O3 K1 O2 C46 -151.8(2) . . . . ?
O8 K1 O2 C46 19.0(2) . . . . ?
O5 K1 O2 C46 137.4(2) . . . . ?
O6 K1 O2 C46 -111.4(2) . . . . ?
O1 K1 O2 C46 25.7(2) . . . . ?
C47 C48 O3 C49 -180.0(3) . . . . ?
C47 C48 O3 K1 40.2(4) . . . . ?
C50 C49 O3 C48 -93.2(4) . . . . ?
C50 C49 O3 K1 49.7(4) . . . . ?
O17 K1 O3 C48 65.6(3) . . . . ?
O7 K1 O3 C48 -106.8(3) . . . . ?
O4 K1 O3 C48 121.5(3) . . . . ?
O8 K1 O3 C48 -47.0(5) . . . . ?
O5 K1 O3 C48 144.3(3) . . . . ?
O6 K1 O3 C48 -162.2(3) . . . . ?
O2 K1 O3 C48 -8.3(2) . . . . ?
O1 K1 O3 C48 -10.6(3) . . . . ?
O17 K1 O3 C49 -74.3(2) . . . . ?
O7 K1 O3 C49 113.4(2) . . . . ?
O4 K1 O3 C49 -18.4(2) . . . . ?
O8 K1 O3 C49 173.1(3) . . . . ?
O5 K1 O3 C49 4.5(2) . . . . ?
O6 K1 O3 C49 57.9(2) . . . . ?
O2 K1 O3 C49 -148.2(3) . . . . ?
O1 K1 O3 C49 -150.5(2) . . . . ?
C25 C26 O4 C50 -17.0(5) . . . . ?
C27 C26 O4 C50 164.3(3) . . . . ?
C25 C26 O4 K1 133.2(3) . . . . ?
C27 C26 O4 K1 -45.5(4) . . . . ?
C49 C50 O4 C26 -166.3(3) . . . . ?
C49 C50 O4 K1 44.8(4) . . . . ?
O17 K1 O4 C26 -39.0(2) . . . . ?
O7 K1 O4 C26 103.1(2) . . . . ?
O3 K1 O4 C26 -165.2(3) . . . . ?
O8 K1 O4 C26 11.0(3) . . . . ?
O5 K1 O4 C26 40.9(2) . . . . ?
O6 K1 O4 C26 99.8(2) . . . . ?
O2 K1 O4 C26 -123.9(2) . . . . ?
O1 K1 O4 C26 -70.7(3) . . . . ?
O17 K1 O4 C50 110.7(2) . . . . ?
O7 K1 O4 C50 -107.2(3) . . . . ?
O3 K1 O4 C50 -15.5(2) . . . . ?
O8 K1 O4 C50 160.7(2) . . . . ?
O5 K1 O4 C50 -169.4(3) . . . . ?
O6 K1 O4 C50 -110.5(2) . . . . ?
O2 K1 O4 C50 25.8(2) . . . . ?
O1 K1 O4 C50 79.0(3) . . . . ?
C28 C27 O5 C51 66.3(5) . . . . ?
C26 C27 O5 C51 -118.5(5) . . . . ?
C28 C27 O5 C51' 93.6(7) . . . . ?
C26 C27 O5 C51' -91.2(7) . . . . ?
C28 C27 O5 K1 -145.1(3) . . . . ?
C26 C27 O5 K1 30.1(4) . . . . ?
C52 C51 O5 C27 97.6(5) . . . . ?
C52 C51 O5 C51' 31.3(11) . . . . ?
C52 C51 O5 K1 -48.3(6) . . . . ?
C52' C51' O5 C27 117.1(18) . . . . ?
C52' C51' O5 C51 -118(3) . . . . ?
C52' C51' O5 K1 -4(2) . . . . ?
O17 K1 O5 C27 46.9(2) . . . . ?
O7 K1 O5 C27 -177.1(2) . . . . ?
O4 K1 O5 C27 -35.1(2) . . . . ?
O3 K1 O5 C27 -59.1(2) . . . . ?
O8 K1 O5 C27 123.7(2) . . . . ?
O6 K1 O5 C27 -131.9(3) . . . . ?
O2 K1 O5 C27 -0.7(3) . . . . ?
O1 K1 O5 C27 91.6(2) . . . . ?
O17 K1 O5 C51 -163.6(4) . . . . ?
O7 K1 O5 C51 -27.7(4) . . . . ?
O4 K1 O5 C51 114.3(4) . . . . ?
O3 K1 O5 C51 90.4(4) . . . . ?
O8 K1 O5 C51 -86.9(4) . . . . ?
O6 K1 O5 C51 17.5(4) . . . . ?
O2 K1 O5 C51 148.7(4) . . . . ?
O1 K1 O5 C51 -119.0(4) . . . . ?
O17 K1 O5 C51' 166.1(7) . . . . ?
O7 K1 O5 C51' -58.0(7) . . . . ?
O4 K1 O5 C51' 84.1(7) . . . . ?
O3 K1 O5 C51' 60.1(7) . . . . ?
O8 K1 O5 C51' -117.2(7) . . . . ?
O6 K1 O5 C51' -12.8(7) . . . . ?
O2 K1 O5 C51' 118.4(7) . . . . ?
O1 K1 O5 C51' -149.3(7) . . . . ?
C54 C53 O6 C52 -170.5(4) . . . . ?
C54 C53 O6 C52' 167.2(10) . . . . ?
C54 C53 O6 K1 -29.6(4) . . . . ?
C51 C52 O6 C53 89.4(5) . . . . ?
C51 C52 O6 C52' 170(3) . . . . ?
C51 C52 O6 K1 -53.0(5) . . . . ?
C51' C52' O6 C53 117.0(12) . . . . ?
C51' C52' O6 C52 8(2) . . . . ?
C51' C52' O6 K1 -44(2) . . . . ?
O17 K1 O6 C53 -125.0(3) . . . . ?
O7 K1 O6 C53 1.8(3) . . . . ?
O4 K1 O6 C53 179.2(3) . . . . ?
O3 K1 O6 C53 119.8(3) . . . . ?
O8 K1 O6 C53 -47.6(3) . . . . ?
O5 K1 O6 C53 -123.6(3) . . . . ?
O2 K1 O6 C53 86.7(3) . . . . ?
O1 K1 O6 C53 -12.0(4) . . . . ?
O17 K1 O6 C52 17.9(4) . . . . ?
O7 K1 O6 C52 144.7(3) . . . . ?
O4 K1 O6 C52 -37.9(3) . . . . ?
O3 K1 O6 C52 -97.3(3) . . . . ?
O8 K1 O6 C52 95.3(3) . . . . ?
O5 K1 O6 C52 19.3(3) . . . . ?
O2 K1 O6 C52 -130.4(3) . . . . ?
O1 K1 O6 C52 130.9(3) . . . . ?
O17 K1 O6 C52' 35.4(13) . . . . ?
O7 K1 O6 C52' 162.3(13) . . . . ?
O4 K1 O6 C52' -20.4(13) . . . . ?
O3 K1 O6 C52' -79.7(13) . . . . ?
O8 K1 O6 C52' 112.9(13) . . . . ?
O5 K1 O6 C52' 36.8(13) . . . . ?
O2 K1 O6 C52' -112.9(13) . . . . ?
O1 K1 O6 C52' 148.5(13) . . . . ?
C56 C55 O7 C54 175.7(3) . . . . ?
C56 C55 O7 K1 -55.9(4) . . . . ?
C53 C54 O7 C55 68.3(5) . . . . ?
C53 C54 O7 K1 -60.9(4) . . . . ?
O17 K1 O7 C55 17.7(3) . . . . ?
O4 K1 O7 C55 -103.5(3) . . . . ?
O3 K1 O7 C55 -172.7(2) . . . . ?
O8 K1 O7 C55 21.0(2) . . . . ?
O5 K1 O7 C55 -56.0(3) . . . . ?
O6 K1 O7 C55 -99.8(3) . . . . ?
O2 K1 O7 C55 125.7(2) . . . . ?
O1 K1 O7 C55 72.2(3) . . . . ?
O17 K1 O7 C54 146.2(3) . . . . ?
O4 K1 O7 C54 24.9(3) . . . . ?
O3 K1 O7 C54 -44.2(3) . . . . ?
O8 K1 O7 C54 149.5(3) . . . . ?
O5 K1 O7 C54 72.4(3) . . . . ?
O6 K1 O7 C54 28.7(3) . . . . ?
O2 K1 O7 C54 -105.8(3) . . . . ?
O1 K1 O7 C54 -159.3(3) . . . . ?
C6 C5 O8 C56 -90.8(4) . . . . ?
C4 C5 O8 C56 90.3(4) . . . . ?
C6 C5 O8 K1 141.8(3) . . . . ?
C4 C5 O8 K1 -37.1(4) . . . . ?
C55 C56 O8 C5 -177.3(3) . . . . ?
C55 C56 O8 K1 -48.3(4) . . . . ?
O17 K1 O8 C5 -38.8(2) . . . . ?
O7 K1 O8 C5 143.5(2) . . . . ?
O4 K1 O8 C5 -88.4(2) . . . . ?
O3 K1 O8 C5 77.8(4) . . . . ?
O5 K1 O8 C5 -112.9(2) . . . . ?
O6 K1 O8 C5 -168.1(2) . . . . ?
O2 K1 O8 C5 43.3(2) . . . . ?
O1 K1 O8 C5 36.3(2) . . . . ?
O17 K1 O8 C56 -167.0(2) . . . . ?
O7 K1 O8 C56 15.4(2) . . . . ?
O4 K1 O8 C56 143.5(2) . . . . ?
O3 K1 O8 C56 -50.3(4) . . . . ?
O5 K1 O8 C56 119.0(2) . . . . ?
O6 K1 O8 C56 63.7(2) . . . . ?
O2 K1 O8 C56 -84.8(2) . . . . ?
O1 K1 O8 C56 -91.8(2) . . . . ?
C13 C12 O9 C57 -12.3(6) . . . . ?
C11 C12 O9 C57 167.3(4) . . . . ?
C13 C12 O9 K2 132.2(3) . . . . ?
C11 C12 O9 K2 -48.3(4) . . . . ?
C58 C57 O9 C12 -165.7(3) . . . . ?
C58 C57 O9 K2 49.7(4) . . . . ?
O18 K2 O9 C12 -41.1(2) . . . . ?
O14' K2 O9 C12 99.3(4) . . . . ?
O15 K2 O9 C12 100.4(3) . . . . ?
O10 K2 O9 C12 -163.7(3) . . . . ?
O14 K2 O9 C12 83.9(3) . . . . ?
O13 K2 O9 C12 5.4(3) . . . . ?
O11 K2 O9 C12 -121.1(2) . . . . ?
O12 K2 O9 C12 -69.0(3) . . . . ?
O16 K2 O9 C12 44.6(2) . . . . ?
N13 K2 O9 C12 170.9(3) . . . . ?
C65' K2 O9 C12 114.4(3) . . . . ?
O18 K2 O9 C57 103.6(3) . . . . ?
O14' K2 O9 C57 -115.9(4) . . . . ?
O15 K2 O9 C57 -114.9(3) . . . . ?
O10 K2 O9 C57 -19.0(2) . . . . ?
O14 K2 O9 C57 -131.4(3) . . . . ?
O13 K2 O9 C57 150.2(2) . . . . ?
O11 K2 O9 C57 23.6(3) . . . . ?
O12 K2 O9 C57 75.7(3) . . . . ?
O16 K2 O9 C57 -170.6(3) . . . . ?
N13 K2 O9 C57 -44.4(3) . . . . ?
C65' K2 O9 C57 -100.8(3) . . . . ?
C60 C59 O10 C58 176.0(3) . . . . ?
C60 C59 O10 K2 38.1(4) . . . . ?
C57 C58 O10 C59 -90.5(4) . . . . ?
C57 C58 O10 K2 49.9(4) . . . . ?
O18 K2 O10 C59 66.6(3) . . . . ?
O14' K2 O10 C59 -100.4(4) . . . . ?
O15 K2 O10 C59 -161.1(3) . . . . ?
O9 K2 O10 C59 121.0(3) . . . . ?
O14 K2 O10 C59 -119.2(3) . . . . ?
O13 K2 O10 C59 -22.9(5) . . . . ?
O11 K2 O10 C59 -6.4(3) . . . . ?
O12 K2 O10 C59 -5.5(3) . . . . ?
O16 K2 O10 C59 143.8(3) . . . . ?
N13 K2 O10 C59 -77.6(3) . . . . ?
C65' K2 O10 C59 -115.0(3) . . . . ?
O18 K2 O10 C58 -70.6(2) . . . . ?
O14' K2 O10 C58 122.3(3) . . . . ?
O15 K2 O10 C58 61.7(2) . . . . ?
O9 K2 O10 C58 -16.2(2) . . . . ?
O14 K2 O10 C58 103.6(3) . . . . ?
O13 K2 O10 C58 -160.1(3) . . . . ?
O11 K2 O10 C58 -143.6(3) . . . . ?
O12 K2 O10 C58 -142.7(2) . . . . ?
O16 K2 O10 C58 6.6(3) . . . . ?
N13 K2 O10 C58 145.1(3) . . . . ?
C65' K2 O10 C58 107.7(3) . . . . ?
C62 C61 O11 C60 173.4(4) . . . . ?
C62 C61 O11 K2 -63.5(4) . . . . ?
C59 C60 O11 C61 -175.9(4) . . . . ?
C59 C60 O11 K2 60.1(4) . . . . ?
O18 K2 O11 C61 96.8(2) . . . . ?
O14' K2 O11 C61 -38.9(3) . . . . ?
O15 K2 O11 C61 -111.2(3) . . . . ?
O10 K2 O11 C61 -152.0(3) . . . . ?
O9 K2 O11 C61 164.6(2) . . . . ?
O14 K2 O11 C61 -38.6(3) . . . . ?
O13 K2 O11 C61 23.9(3) . . . . ?
O12 K2 O11 C61 29.0(2) . . . . ?
O16 K2 O11 C61 143.1(2) . . . . ?
N13 K2 O11 C61 -62.2(3) . . . . ?
C65' K2 O11 C61 -62.2(3) . . . . ?
O18 K2 O11 C60 -138.9(3) . . . . ?
O14' K2 O11 C60 85.4(3) . . . . ?
O15 K2 O11 C60 13.1(3) . . . . ?
O10 K2 O11 C60 -27.7(3) . . . . ?
O9 K2 O11 C60 -71.1(3) . . . . ?
O14 K2 O11 C60 85.7(3) . . . . ?
O13 K2 O11 C60 148.3(3) . . . . ?
O12 K2 O11 C60 153.4(3) . . . . ?
O16 K2 O11 C60 -92.6(3) . . . . ?
N13 K2 O11 C60 62.1(3) . . . . ?
C65' K2 O11 C60 62.1(3) . . . . ?
C33 C34 O12 C62 -179.5(3) . . . . ?
C35 C34 O12 C62 -1.2(5) . . . . ?
C33 C34 O12 K2 37.1(4) . . . . ?
C35 C34 O12 K2 -144.6(3) . . . . ?
C61 C62 O12 C34 -179.9(3) . . . . ?
C61 C62 O12 K2 -37.6(4) . . . . ?
O18 K2 O12 C34 51.1(2) . . . . ?
O14' K2 O12 C34 -93.9(3) . . . . ?
O15 K2 O12 C34 -81.4(3) . . . . ?
O10 K2 O12 C34 147.7(2) . . . . ?
O9 K2 O12 C34 79.2(3) . . . . ?
O14 K2 O12 C34 -80.4(3) . . . . ?
O13 K2 O12 C34 -37.4(2) . . . . ?
O11 K2 O12 C34 148.6(3) . . . . ?
O16 K2 O12 C34 8.0(3) . . . . ?
N13 K2 O12 C34 -140.7(3) . . . . ?
C65' K2 O12 C34 -103.7(3) . . . . ?
O18 K2 O12 C62 -91.6(3) . . . . ?
O14' K2 O12 C62 123.3(3) . . . . ?
O15 K2 O12 C62 135.8(3) . . . . ?
O10 K2 O12 C62 4.9(3) . . . . ?
O9 K2 O12 C62 -63.5(3) . . . . ?
O14 K2 O12 C62 136.8(3) . . . . ?
O13 K2 O12 C62 179.9(3) . . . . ?
O11 K2 O12 C62 5.9(2) . . . . ?
O16 K2 O12 C62 -134.7(2) . . . . ?
N13 K2 O12 C62 76.5(3) . . . . ?
C65' K2 O12 C62 113.6(3) . . . . ?
C32 C33 O13 C63 -97.8(4) . . . . ?
C34 C33 O13 C63 82.9(4) . . . . ?
C32 C33 O13 K2 142.2(3) . . . . ?
C34 C33 O13 K2 -37.2(4) . . . . ?
C64 C63 O13 C33 173.8(4) . . . . ?
C64 C63 O13 K2 -61.8(4) . . . . ?
O18 K2 O13 C33 -37.0(2) . . . . ?
O14' K2 O13 C33 141.3(4) . . . . ?
O15 K2 O13 C33 -166.8(2) . . . . ?
O10 K2 O13 C33 55.9(4) . . . . ?
O9 K2 O13 C33 -81.5(2) . . . . ?
O14 K2 O13 C33 161.5(3) . . . . ?
O11 K2 O13 C33 41.2(2) . . . . ?
O12 K2 O13 C33 35.9(2) . . . . ?
O16 K2 O13 C33 -111.3(2) . . . . ?
N13 K2 O13 C33 109.1(3) . . . . ?
C65' K2 O13 C33 150.7(3) . . . . ?
O18 K2 O13 C63 -159.6(2) . . . . ?
O14' K2 O13 C63 18.7(4) . . . . ?
O15 K2 O13 C63 70.7(2) . . . . ?
O10 K2 O13 C63 -66.7(4) . . . . ?
O9 K2 O13 C63 155.9(2) . . . . ?
O14 K2 O13 C63 38.9(3) . . . . ?
O11 K2 O13 C63 -81.3(2) . . . . ?
O12 K2 O13 C63 -86.6(2) . . . . ?
O16 K2 O13 C63 126.2(2) . . . . ?
N13 K2 O13 C63 -13.5(3) . . . . ?
C65' K2 O13 C63 28.1(3) . . . . ?
C65 C66 O15 C67 -75.1(9) . . . . ?
C65 C66 O15 C66' -5(2) . . . . ?
C65 C66 O15 K2 69.9(8) . . . . ?
C68 C67 O15 C66 -169.3(5) . . . . ?
C68 C67 O15 C66' 172.0(7) . . . . ?
C68 C67 O15 K2 48.3(5) . . . . ?
C65' C66' O15 C66 97(3) . . . . ?
C65' C66' O15 C67 -146.6(11) . . . . ?
C65' C66' O15 K2 -15.4(15) . . . . ?
O18 K2 O15 C66 -156.9(5) . . . . ?
O14' K2 O15 C66 -27.9(5) . . . . ?
O10 K2 O15 C66 94.6(5) . . . . ?
O9 K2 O15 C66 152.8(5) . . . . ?
O14 K2 O15 C66 -42.9(5) . . . . ?
O13 K2 O15 C66 -76.2(5) . . . . ?
O11 K2 O15 C66 61.2(5) . . . . ?
O12 K2 O15 C66 -41.6(5) . . . . ?
O16 K2 O15 C66 -156.3(5) . . . . ?
N13 K2 O15 C66 16.5(5) . . . . ?
C65' K2 O15 C66 -11.5(5) . . . . ?
O18 K2 O15 C67 -14.0(4) . . . . ?
O14' K2 O15 C67 114.9(4) . . . . ?
O10 K2 O15 C67 -122.6(3) . . . . ?
O9 K2 O15 C67 -64.4(3) . . . . ?
O14 K2 O15 C67 100.0(4) . . . . ?
O13 K2 O15 C67 66.7(3) . . . . ?
O11 K2 O15 C67 -155.9(3) . . . . ?
O12 K2 O15 C67 101.2(3) . . . . ?
O16 K2 O15 C67 -13.4(3) . . . . ?
N13 K2 O15 C67 159.4(4) . . . . ?
C65' K2 O15 C67 131.4(4) . . . . ?
O18 K2 O15 C66' -137.8(7) . . . . ?
O14' K2 O15 C66' -8.8(7) . . . . ?
O10 K2 O15 C66' 113.7(7) . . . . ?
O9 K2 O15 C66' 171.9(7) . . . . ?
O14 K2 O15 C66' -23.8(7) . . . . ?
O13 K2 O15 C66' -57.1(7) . . . . ?
O11 K2 O15 C66' 80.3(7) . . . . ?
O12 K2 O15 C66' -22.5(7) . . . . ?
O16 K2 O15 C66' -137.1(7) . . . . ?
N13 K2 O15 C66' 35.6(7) . . . . ?
C65' K2 O15 C66' 7.7(7) . . . . ?
C10 C11 O16 C68 101.3(4) . . . . ?
C12 C11 O16 C68 -80.7(4) . . . . ?
C10 C11 O16 K2 -141.7(3) . . . . ?
C12 C11 O16 K2 36.3(4) . . . . ?
C67 C68 O16 C11 172.7(4) . . . . ?
C67 C68 O16 K2 55.4(4) . . . . ?
O18 K2 O16 C11 37.1(2) . . . . ?
O14' K2 O16 C11 170.6(3) . . . . ?
O15 K2 O16 C11 -142.4(3) . . . . ?
O10 K2 O16 C11 -63.7(2) . . . . ?
O9 K2 O16 C11 -38.8(2) . . . . ?
O14 K2 O16 C11 170.1(2) . . . . ?
O13 K2 O16 C11 113.2(2) . . . . ?
O11 K2 O16 C11 -11.3(3) . . . . ?
O12 K2 O16 C11 78.3(2) . . . . ?
N13 K2 O16 C11 -153.6(3) . . . . ?
C65' K2 O16 C11 -167.7(3) . . . . ?
O18 K2 O16 C68 157.3(3) . . . . ?
O14' K2 O16 C68 -69.2(3) . . . . ?
O15 K2 O16 C68 -22.2(2) . . . . ?
O10 K2 O16 C68 56.5(2) . . . . ?
O9 K2 O16 C68 81.4(2) . . . . ?
O14 K2 O16 C68 -69.7(3) . . . . ?
O13 K2 O16 C68 -126.6(2) . . . . ?
O11 K2 O16 C68 108.9(3) . . . . ?
O12 K2 O16 C68 -161.5(2) . . . . ?
N13 K2 O16 C68 -33.4(4) . . . . ?
C65' K2 O16 C68 -47.5(3) . . . . ?
C70 C69 O17 K1 -33(3) . . . . ?
C82 C69 O17 K1 146(2) . . . . ?
O7 K1 O17 C69 -11(3) . . . . ?
O4 K1 O17 C69 131(3) . . . . ?
O3 K1 O17 C69 179(100) . . . . ?
O8 K1 O17 C69 -14(3) . . . . ?
O5 K1 O17 C69 73(3) . . . . ?
O6 K1 O17 C69 74(3) . . . . ?
O2 K1 O17 C69 -127(3) . . . . ?
O1 K1 O17 C69 -71(3) . . . . ?
C75 C76 O18 K2 -37(2) . . . . ?
C77 C76 O18 K2 142.6(16) . . . . ?
O14' K2 O18 C76 -13.5(19) . . . . ?
O15 K2 O18 C76 80.7(18) . . . . ?
O10 K2 O18 C76 -177.4(18) . . . . ?
O9 K2 O18 C76 134.7(18) . . . . ?
O14 K2 O18 C76 8.7(18) . . . . ?
O13 K2 O18 C76 -11.5(18) . . . . ?
O11 K2 O18 C76 -123.3(18) . . . . ?
O12 K2 O18 C76 -67.2(18) . . . . ?
O16 K2 O18 C76 80.2(18) . . . . ?
N13 K2 O18 C76 -87.8(18) . . . . ?
C65' K2 O18 C76 6.4(19) . . . . ?
C71 C72 O19 C83 -1.0(6) . . . . ?
C73 C72 O19 C83 178.1(4) . . . . ?
C84 C83 O19 C72 167.2(4) . . . . ?
C74 C73 O20 C89 3.3(6) . . . . ?
C72 C73 O20 C89 -177.3(4) . . . . ?
C90 C89 O20 C73 165.9(4) . . . . ?
C78 C79 O21 C95 7.4(6) . . . . ?
C80 C79 O21 C95 -173.0(4) . . . . ?
C96 C95 O21 C79 173.7(4) . . . . ?
C81 C80 O22 C101 3.1(6) . . . . ?
C79 C80 O22 C101 -176.6(4) . . . . ?
C102 C101 O22 C80 167.5(4) . . . . ?
